data_4133952
loop_
_publ_author_name
'Gao, Guangpeng'
'Chen, Meng'
'Roberts, Josiah'
'Feng, Meng'
'Xiao, Chengyi'
'Zhang, Guowei'
'Parkin, Sean'
'Risko, Chad'
'Zhang, Lei'

_publ_section_title
;
 Rational Functionalization of a C<sub>70</sub> Buckybowl To Enable a
 C<sub>70</sub>:Buckybowl Cocrystal for Organic Semiconductor
 Applications.
;
_journal_name_full 'Journal of the American Chemical Society'
_journal_paper_doi 10.1021/jacs.9b12192
_journal_year 2020
_chemical_formula_moiety 'C44 H40 Si2, 0.5(C70)'
_chemical_formula_sum 'C79 H40 Si2'
_chemical_formula_weight 1045.29
_space_group_crystal_system monoclinic
_space_group_IT_number 14
_space_group_name_Hall '-P 2ybc'
_space_group_name_H-M_alt 'P 1 21/c 1'
_atom_sites_solution_hydrogens geom
_atom_sites_solution_primary dual
_audit_creation_date 2019-03-04
_audit_creation_method
;
Olex2 1.2
(compiled 2018.05.29 svn.r3508 for OlexSys, GUI svn.r5506)
;
_cell_angle_alpha 90
_cell_angle_beta 98.3057(4)
_cell_angle_gamma 90
_cell_formula_units_Z 4
_cell_length_a 15.31234(6)
_cell_length_b 13.83765(6)
_cell_length_c 23.82042(13)
_cell_measurement_reflns_used 91292
_cell_measurement_temperature 170.00(10)
_cell_measurement_theta_max 74.9990
_cell_measurement_theta_min 3.2100
_cell_volume 4994.29(4)
_computing_cell_refinement 'CrysAlisPro 1.171.40.14e (Rigaku OD, 2018)'
_computing_data_collection 'CrysAlisPro 1.171.40.14e (Rigaku OD, 2018)'
_computing_data_reduction 'CrysAlisPro 1.171.40.14e (Rigaku OD, 2018)'
_computing_molecular_graphics 'Olex2 (Dolomanov et al., 2009)'
_computing_publication_material 'Olex2 (Dolomanov et al., 2009)'
_computing_structure_refinement 'ShelXL (Sheldrick, 2015)'
_computing_structure_solution 'ShelXT (Sheldrick, 2015)'
_diffrn_ambient_environment N~2~
_diffrn_ambient_temperature 170.00(10)
_diffrn_detector 'CCD plate'
_diffrn_detector_type HyPix
_diffrn_measured_fraction_theta_full 0.989
_diffrn_measured_fraction_theta_max 0.928
_diffrn_measurement_details
;
List of Runs (angles in degrees, time in seconds):

  # Type    Start    End  Width  t~exp~   \w     \q     \k     \f   Frames
--------------------------------------------------------------------------
  1  \w   -123.00 -35.00   0.50    0.20    --  -47.20 -22.00 -68.00  176
  2  \w      2.00  28.00   0.50    0.20    --  -47.20  22.00  97.00   52
  3  \w     -8.00  17.00   0.50    0.20    --   47.20 -22.00 -68.00   50
  4  \w     76.00 118.00   0.50    0.20    --   47.20  22.00  97.00   84
  5  \w   -167.00 -88.00   0.50    0.50    --  -99.00 -22.00 -68.00  158
  6  \w    -90.00 -65.00   0.50    0.50    --  -99.00  22.00  97.00   50
  7  \w    114.00 140.00   0.50    0.50    --  103.25  22.00  97.00   52
  8  \w    144.00 169.00   0.50    0.50    --  103.25  22.00  97.00   50
  9  \w    -23.00   4.00   0.50    0.20    --   14.00 106.00-163.24   54
 10  \w    -14.00  21.00   0.50    0.20    --   18.00  97.00  71.37   70
 11  \w    -13.00  17.00   0.50    0.20    --   22.00 102.00 -27.27   60
 12  \w     -2.00  25.00   0.50    0.20    --   30.00  96.00 146.03   54
 13  \w      4.00  29.00   0.50    0.20    --   34.00  97.00-164.27   50
 14  \w     18.00  45.00   0.50    0.20    --   46.00  88.00 -23.53   54
 15  \w     18.00  43.00   0.50    0.20    --   46.00  89.00  67.51   50
 16  \w     18.00  43.00   0.50    0.20    --   46.00  89.00 152.60   50
 17  \w     16.00  41.00   0.50    0.20    --   46.00  92.00-146.88   50
 18  \w     17.00  42.00   0.50    0.20    --   46.00  90.00  28.18   50
 19  \w    -22.00  61.00   0.50    0.20    --   47.20 -57.00-180.00  166
 20  \w    -24.00  62.00   0.50    0.20    --   47.20 -57.00   0.00  172
 21  \w     25.00  51.00   0.50    0.20    --   50.00  82.00 -77.82   52
 22  \w     80.00 119.00   0.50    0.20    --   50.00  82.00 -77.82   78
 23  \w     29.00  66.00   0.50    0.20    --   54.00  83.00  99.15   74
 24  \w     29.00  55.00   0.50    0.20    --   54.00  82.00  34.23   52
 25  \w     33.00  68.00   0.50    0.20    --   58.00  83.00  40.84   70
 26  \w     93.00 119.00   0.50    0.20    --   58.00  83.00-135.78   52
 27  \w     33.00  59.00   0.50    0.20    --   58.00  83.00 156.30   52
 28  \w     90.00 117.00   0.50    0.20    --   58.00  83.00  40.84   54
 29  \w     33.00  59.00   0.50    0.20    --   58.00  83.00-135.78   52
 30  \w     69.00 133.00   0.50    0.20    --   62.00  82.00-176.43  128
 31  \w    104.00 130.00   0.50    0.20    --   62.00  82.00 -19.10   52
 32  \w     37.00  62.00   0.50    0.20    --   62.00  82.00 -19.10   50
 33  \w     38.00  64.00   0.50    0.20    --   62.00  81.00 -77.83   52
 34  \w     37.00  63.00   0.50    0.20    --   62.00  82.00-176.43   52
 35  \w     39.00  65.00   0.50    0.20    --   62.00  77.00-102.37   52
 36  \w     37.00  70.00   0.50    0.20    --   62.00  82.00 126.40   66
 37  \w     85.00 118.00   0.50    0.20    --   62.00  82.00 126.40   66
 38  \w     38.00  68.00   0.50    0.20    --   62.00  80.00 -43.98   60
 39  \w    110.00 135.00   0.50    0.20    --   62.00  82.00  93.73   50
 40  \w     37.00  63.00   0.50    0.20    --   62.00  82.00  93.73   52
 41  \w    111.00 137.00   0.50    0.20    --   66.00  79.00  47.14   52
 42  \w     42.00  68.00   0.50    0.20    --   66.00  81.00  57.17   52
 43  \w     43.00  76.00   0.50    0.20    --   66.00  78.00-158.74   66
 44  \w     42.00  67.00   0.50    0.20    --   66.00  79.00  47.14   50
 45  \w    -74.00 -46.00   0.50    0.20    --  -70.00 -82.00 -65.03   56
 46  \w    113.00 138.00   0.50    0.20    --   70.00  77.00-126.31   50
 47  \w     47.00  72.00   0.50    0.20    --   70.00  77.00-126.31   50
 48  \w    -74.00 -49.00   0.50    0.50    --  -74.00 -82.00 108.17   50
 49  \w    -78.00 -48.00   0.50    0.50    --  -74.00 -83.00-109.46   60
 50  \w    -75.00 -49.00   0.50    0.50    --  -74.00 -81.00  20.02   52
 51  \w    -77.00 -52.00   0.50    0.50    --  -78.00 -83.00 -14.42   50
 52  \w    -78.00 -52.00   0.50    0.50    --  -78.00 -83.00-111.77   52
 53  \w    -82.00 -52.00   0.50    0.50    --  -78.00 -83.00  93.12   60
 54  \w    -90.00 -52.00   0.50    0.50    --  -78.00 -83.00 129.62   76
 55  \w    -87.00 -52.00   0.50    0.50    --  -78.00 -83.00 -69.13   70
 56  \w   -149.00-122.00   0.50    0.50    --  -78.00 -83.00 -69.13   54
 57  \w   -122.00 -52.00   0.50    0.50    --  -78.00 -83.00 157.04  140
 58  \w    -79.00 -53.00   0.50    0.50    --  -78.00 -83.00   8.21   52
 59  \w    -82.00 -57.00   0.50    0.50    --  -82.00 -82.00  53.66   50
 60  \w    -85.00 -60.00   0.50    0.50    --  -82.00 -74.00-166.65   50
 61  \w    -81.00 -56.00   0.50    0.50    --  -82.00 -83.00  75.67   50
 62  \w    -93.00 -60.00   0.50    0.50    --  -86.00 -83.00-128.10   66
 63  \w    -86.00 -61.00   0.50    0.50    --  -86.00 -82.00-118.78   50
 64  \w    -96.00 -60.00   0.50    0.50    --  -86.00 -83.00-166.83   72
 65  \w    -91.00 -61.00   0.50    0.50    --  -86.00 -83.00 -30.76   60
 66  \w   -118.00 -93.00   0.50    0.50    --  -90.00 -76.00   4.91   50
 67  \w   -144.00 -67.00   0.50    0.50    --  -90.00 -77.00 153.78  154
 68  \w   -105.00 -67.00   0.50    0.50    --  -90.00 -76.00 -19.77   76
 69  \w   -162.00 -69.00   0.50    0.50    --  -90.00 -72.00 -88.56  186
 70  \w   -158.00-131.00   0.50    0.50    --  -90.00 -76.00 -19.77   54
 71  \w    -99.00 -67.00   0.50    0.50    --  -90.00 -76.00 125.98   64
 72  \w   -158.00-121.00   0.50    0.50    --  -90.00 -76.00 125.98   74
 73  \w   -161.00 -71.00   0.50    0.50    --  -90.00 -68.00  34.44  180
 74  \w   -159.00 -65.00   0.50    0.50    --  -90.00 -82.00 115.09  188
 75  \w    -93.00 -68.00   0.50    0.50    --  -90.00 -74.00  30.08   50
 76  \w   -161.00-114.00   0.50    0.50    --  -90.00 -74.00  30.08   94
 77  \w   -157.00 -66.00   0.50    0.50    --  -90.00 -81.00  64.34  182
 78  \w    -94.00 -68.00   0.50    0.50    --  -90.00 -74.00 -96.11   52
 79  \w    -93.00 -67.00   0.50    0.50    --  -90.00 -77.00 -48.34   52
 80  \w    -92.00 -67.00   0.50    0.50    --  -90.00 -76.00   4.91   50
 81  \w   -107.00 -72.00   0.50    0.50    --  -94.00 -74.00  69.68   70
 82  \w   -155.00-122.00   0.50    0.50    --  -94.00 -74.00  69.68   66
 83  \w   -146.00 -75.00   0.50    0.50    --  -98.00 -78.00-140.18  142
 84  \w   -143.00 -74.00   0.50    0.50    --  -98.00 -80.00 150.66  138
 85  \w   -115.00 -75.00   0.50    0.50    --  -98.00 -78.00-173.29   80
 86  \w   -161.00-121.00   0.50    0.50    --  -98.00 -78.00-173.29   80
 87  \w   -112.00 -75.00   0.50    0.50    --  -99.00 -79.00  32.18   74
 88  \w    -72.00 -46.00   0.50    0.50    --  -99.00 125.00 150.00   52
 89  \w   -160.00-134.00   0.50    0.50    --  -99.00 -79.00  32.18   52
 90  \w   -115.00 -45.00   0.50    0.50    --  -99.00 125.00  30.00  140
 91  \w   -127.00 -76.00   0.50    0.50    --  -99.00 -77.00 -30.00  102
 92  \w   -111.00 -28.00   0.50    0.50    --  -99.00  45.00-180.00  166
 93  \w    -94.00 -26.00   0.50    0.50    --  -99.00  61.00-180.00  136
 94  \w   -108.00 -90.50   0.50    0.50    --  -99.00 -81.00 103.74   35
;
_diffrn_measurement_device 'four-circle diffractometer'
_diffrn_measurement_device_type 'XtaLAB Synergy R, HyPix'
_diffrn_measurement_method '\w scans'
_diffrn_orient_matrix_type 'CrysAlisPro convention (1999,Acta A55,543-557)'
_diffrn_orient_matrix_UB_11 0.0027706000
_diffrn_orient_matrix_UB_12 0.1069742000
_diffrn_orient_matrix_UB_13 0.0180808000
_diffrn_orient_matrix_UB_21 0.1013799000
_diffrn_orient_matrix_UB_22 -0.0007342000
_diffrn_orient_matrix_UB_23 0.0045301000
_diffrn_orient_matrix_UB_31 -0.0072033000
_diffrn_orient_matrix_UB_32 0.0308126000
_diffrn_orient_matrix_UB_33 -0.0626512000
_diffrn_radiation_monochromator mirror
_diffrn_radiation_probe x-ray
_diffrn_radiation_type CuK\a
_diffrn_radiation_wavelength 1.54184
_diffrn_reflns_av_R_equivalents 0.0283
_diffrn_reflns_av_unetI/netI 0.0093
_diffrn_reflns_Laue_measured_fraction_full 0.989
_diffrn_reflns_Laue_measured_fraction_max 0.928
_diffrn_reflns_limit_h_max 18
_diffrn_reflns_limit_h_min -19
_diffrn_reflns_limit_k_max 17
_diffrn_reflns_limit_k_min -16
_diffrn_reflns_limit_l_max 27
_diffrn_reflns_limit_l_min -28
_diffrn_reflns_number 127200
_diffrn_reflns_point_group_measured_fraction_full 0.989
_diffrn_reflns_point_group_measured_fraction_max 0.928
_diffrn_reflns_theta_full 67.684
_diffrn_reflns_theta_max 75.198
_diffrn_reflns_theta_min 3.704
_diffrn_source 'Rotating-anode X-ray tube'
_diffrn_source_type 'PhotonJet R (Cu) X-ray Source'
_exptl_absorpt_coefficient_mu 1.047
_exptl_absorpt_correction_T_max 1.00000
_exptl_absorpt_correction_T_min 0.55578
_exptl_absorpt_correction_type multi-scan
_exptl_absorpt_process_details
;
CrysAlisPro 1.171.40.14e (Rigaku Oxford Diffraction, 2018)
Empirical absorption correction using spherical harmonics,
 implemented in SCALE3 ABSPACK scaling algorithm.
;
_exptl_crystal_colour 'dark green'
_exptl_crystal_density_diffrn 1.390
_exptl_crystal_description hexagonal
_exptl_crystal_F_000 2168
_exptl_crystal_size_max 0.325
_exptl_crystal_size_mid 0.215
_exptl_crystal_size_min 0.103
_refine_diff_density_max 0.467
_refine_diff_density_min -0.400
_refine_diff_density_rms 0.049
_refine_ls_extinction_method none
_refine_ls_goodness_of_fit_ref 1.060
_refine_ls_hydrogen_treatment constr
_refine_ls_matrix_type full
_refine_ls_number_parameters 1325
_refine_ls_number_reflns 9575
_refine_ls_number_restraints 6348
_refine_ls_restrained_S_all 0.978
_refine_ls_R_factor_all 0.0636
_refine_ls_R_factor_gt 0.0615
_refine_ls_shift/su_max 0.001
_refine_ls_shift/su_mean 0.000
_refine_ls_structure_factor_coef Fsqd
_refine_ls_weighting_details 'w=1/[\s^2^(Fo^2^)+(0.1016P)^2^+3.0129P] where P=(Fo^2^+2Fc^2^)/3'
_refine_ls_weighting_scheme calc
_refine_ls_wR_factor_gt 0.1780
_refine_ls_wR_factor_ref 0.1815
_reflns_Friedel_coverage 0.000
_reflns_number_gt 9032
_reflns_number_total 9575
_reflns_threshold_expression 'I > 2\s(I)'
_cod_data_source_file ja9b12192_si_003.cif
_cod_data_source_block tx393a
_cod_database_code 4133952
_shelx_shelxl_version_number 2017/1
_chemical_oxdiff_formula CHSi
_chemical_oxdiff_usercomment CHSi
_shelx_space_group_comment
;
The symmetry employed for this shelxl refinement is uniquely defined
by the following loop, which should always be used as a source of
symmetry information in preference to the above space-group names.
They are only intended as comments.
;
_reflns_odcompleteness_completeness 98.92
_reflns_odcompleteness_iscentric 1
_reflns_odcompleteness_theta 66.97
_olex2_refinement_description
;
1. Fixed Uiso
 At 1.2 times of:
  All C(H) groups, All C(H,H) groups
 At 1.5 times of:
  All C(H,H,H) groups
2. Uiso/Uaniso restraints and constraints
C30 \\sim Si1 \\sim C31 \\sim C32 \\sim C33 \\sim C34 \\sim C35 \\sim C36 \\sim
Si1' \\sim C31' \\sim C32' \\sim C33' \\sim C34' \\sim C35' \\sim C36': within
2A with sigma of 0.01 and sigma for terminal atoms of 0.02
C1A \\sim C2A \\sim C3A \\sim C4A \\sim C5A \\sim C6A \\sim C7A \\sim C8A \\sim
C9A \\sim C10A \\sim C11A \\sim C12A \\sim C13A \\sim C14A \\sim C15A \\sim
C16A \\sim C17A \\sim C18A \\sim C19A \\sim C20A \\sim C21A \\sim C22A \\sim
C23A \\sim C24A \\sim C25A \\sim C26A \\sim C27A \\sim C28A \\sim C29A \\sim
C30A \\sim C31A \\sim C32A \\sim C33A \\sim C34A \\sim C35A \\sim C36A \\sim
C37A \\sim C38A \\sim C39A \\sim C40A \\sim C41A \\sim C42A \\sim C43A \\sim
C44A \\sim C45A \\sim C46A \\sim C47A \\sim C48A \\sim C49A \\sim C50A \\sim
C51A \\sim C52A \\sim C53A \\sim C54A \\sim C55A \\sim C56A \\sim C57A \\sim
C58A \\sim C59A \\sim C60A \\sim C61A \\sim C62A \\sim C63A \\sim C64A \\sim
C65A \\sim C66A \\sim C67A \\sim C68A \\sim C69A \\sim C70A \\sim C1B \\sim C2B
\\sim C3B \\sim C4B \\sim C5B \\sim C6B \\sim C7B \\sim C8B \\sim C9B \\sim
C10B \\sim C11B \\sim C12B \\sim C13B \\sim C14B \\sim C15B \\sim C16B \\sim
C17B \\sim C18B \\sim C19B \\sim C20B \\sim C21B \\sim C22B \\sim C23B \\sim
C24B \\sim C25B \\sim C26B \\sim C27B \\sim C28B \\sim C29B \\sim C30B \\sim
C31B \\sim C32B \\sim C33B \\sim C34B \\sim C35B \\sim C36B \\sim C37B \\sim
C38B \\sim C39B \\sim C40B \\sim C41B \\sim C42B \\sim C43B \\sim C44B \\sim
C45B \\sim C46B \\sim C47B \\sim C48B \\sim C49B \\sim C50B \\sim C51B \\sim
C52B \\sim C53B \\sim C54B \\sim C55B \\sim C56B \\sim C57B \\sim C58B \\sim
C59B \\sim C60B \\sim C61B \\sim C62B \\sim C63B \\sim C64B \\sim C65B \\sim
C66B \\sim C67B \\sim C68B \\sim C69B \\sim C70B: within 2A with sigma of 0.03
and sigma for terminal atoms of 0.06
Uanis(C1A) \\sim Ueq, Uanis(C2A) \\sim Ueq, Uanis(C3A) \\sim Ueq, Uanis(C4A)
\\sim Ueq, Uanis(C5A) \\sim Ueq, Uanis(C6A) \\sim Ueq, Uanis(C7A) \\sim Ueq,
Uanis(C8A) \\sim Ueq, Uanis(C9A) \\sim Ueq, Uanis(C10A) \\sim Ueq, Uanis(C11A)
\\sim Ueq, Uanis(C12A) \\sim Ueq, Uanis(C13A) \\sim Ueq, Uanis(C14A) \\sim Ueq,
Uanis(C15A) \\sim Ueq, Uanis(C16A) \\sim Ueq, Uanis(C17A) \\sim Ueq,
Uanis(C18A) \\sim Ueq, Uanis(C19A) \\sim Ueq, Uanis(C20A) \\sim Ueq,
Uanis(C21A) \\sim Ueq, Uanis(C22A) \\sim Ueq, Uanis(C23A) \\sim Ueq,
Uanis(C24A) \\sim Ueq, Uanis(C25A) \\sim Ueq, Uanis(C26A) \\sim Ueq,
Uanis(C27A) \\sim Ueq, Uanis(C28A) \\sim Ueq, Uanis(C29A) \\sim Ueq,
Uanis(C30A) \\sim Ueq, Uanis(C31A) \\sim Ueq, Uanis(C32A) \\sim Ueq,
Uanis(C33A) \\sim Ueq, Uanis(C34A) \\sim Ueq, Uanis(C35A) \\sim Ueq,
Uanis(C36A) \\sim Ueq, Uanis(C37A) \\sim Ueq, Uanis(C38A) \\sim Ueq,
Uanis(C39A) \\sim Ueq, Uanis(C40A) \\sim Ueq, Uanis(C41A) \\sim Ueq,
Uanis(C42A) \\sim Ueq, Uanis(C43A) \\sim Ueq, Uanis(C44A) \\sim Ueq,
Uanis(C45A) \\sim Ueq, Uanis(C46A) \\sim Ueq, Uanis(C47A) \\sim Ueq,
Uanis(C48A) \\sim Ueq, Uanis(C49A) \\sim Ueq, Uanis(C50A) \\sim Ueq,
Uanis(C51A) \\sim Ueq, Uanis(C52A) \\sim Ueq, Uanis(C53A) \\sim Ueq,
Uanis(C54A) \\sim Ueq, Uanis(C55A) \\sim Ueq, Uanis(C56A) \\sim Ueq,
Uanis(C57A) \\sim Ueq, Uanis(C58A) \\sim Ueq, Uanis(C59A) \\sim Ueq,
Uanis(C60A) \\sim Ueq, Uanis(C61A) \\sim Ueq, Uanis(C62A) \\sim Ueq,
Uanis(C63A) \\sim Ueq, Uanis(C64A) \\sim Ueq, Uanis(C65A) \\sim Ueq,
Uanis(C66A) \\sim Ueq, Uanis(C67A) \\sim Ueq, Uanis(C68A) \\sim Ueq,
Uanis(C69A) \\sim Ueq, Uanis(C70A) \\sim Ueq, Uanis(C1B) \\sim Ueq, Uanis(C2B)
\\sim Ueq, Uanis(C3B) \\sim Ueq, Uanis(C4B) \\sim Ueq, Uanis(C5B) \\sim Ueq,
Uanis(C6B) \\sim Ueq, Uanis(C7B) \\sim Ueq, Uanis(C8B) \\sim Ueq, Uanis(C9B)
\\sim Ueq, Uanis(C10B) \\sim Ueq, Uanis(C11B) \\sim Ueq, Uanis(C12B) \\sim Ueq,
Uanis(C13B) \\sim Ueq, Uanis(C14B) \\sim Ueq, Uanis(C15B) \\sim Ueq,
Uanis(C16B) \\sim Ueq, Uanis(C17B) \\sim Ueq, Uanis(C18B) \\sim Ueq,
Uanis(C19B) \\sim Ueq, Uanis(C20B) \\sim Ueq, Uanis(C21B) \\sim Ueq,
Uanis(C22B) \\sim Ueq, Uanis(C23B) \\sim Ueq, Uanis(C24B) \\sim Ueq,
Uanis(C25B) \\sim Ueq, Uanis(C26B) \\sim Ueq, Uanis(C27B) \\sim Ueq,
Uanis(C28B) \\sim Ueq, Uanis(C29B) \\sim Ueq, Uanis(C30B) \\sim Ueq,
Uanis(C31B) \\sim Ueq, Uanis(C32B) \\sim Ueq, Uanis(C33B) \\sim Ueq,
Uanis(C34B) \\sim Ueq, Uanis(C35B) \\sim Ueq, Uanis(C36B) \\sim Ueq,
Uanis(C37B) \\sim Ueq, Uanis(C38B) \\sim Ueq, Uanis(C39B) \\sim Ueq,
Uanis(C40B) \\sim Ueq, Uanis(C41B) \\sim Ueq, Uanis(C42B) \\sim Ueq,
Uanis(C43B) \\sim Ueq, Uanis(C44B) \\sim Ueq, Uanis(C45B) \\sim Ueq,
Uanis(C46B) \\sim Ueq, Uanis(C47B) \\sim Ueq, Uanis(C48B) \\sim Ueq,
Uanis(C49B) \\sim Ueq, Uanis(C50B) \\sim Ueq, Uanis(C51B) \\sim Ueq,
Uanis(C52B) \\sim Ueq, Uanis(C53B) \\sim Ueq, Uanis(C54B) \\sim Ueq,
Uanis(C55B) \\sim Ueq, Uanis(C56B) \\sim Ueq, Uanis(C57B) \\sim Ueq,
Uanis(C58B) \\sim Ueq, Uanis(C59B) \\sim Ueq, Uanis(C60B) \\sim Ueq,
Uanis(C61B) \\sim Ueq, Uanis(C62B) \\sim Ueq, Uanis(C63B) \\sim Ueq,
Uanis(C64B) \\sim Ueq, Uanis(C65B) \\sim Ueq, Uanis(C66B) \\sim Ueq,
Uanis(C67B) \\sim Ueq, Uanis(C68B) \\sim Ueq, Uanis(C69B) \\sim Ueq,
Uanis(C70B) \\sim Ueq: with sigma of 0.04 and sigma for terminal atoms of 0.08
Uanis(C11A) \\sim Ueq: with sigma of 0.01 and sigma for terminal atoms of 0.02
Uanis(Si1) = Uanis(Si1')
Uanis(C68A) = Uanis(C7B)
Uanis(C62A) = Uanis(C24B)
3. Rigid body (RIGU) restrains
 C30, Si1, C31, C32, C33, C34, C35, C36
 with sigma for 1-2 distances of 0.004 and sigma for 1-3 distances of 0.004
 C30, Si1', C31', C32', C33', C34', C35', C36'
 with sigma for 1-2 distances of 0.004 and sigma for 1-3 distances of 0.004
 C1A, C2A, C3A, C4A, C5A, C6A, C7A, C8A, C9A, C10A, C11A, C12A, C13A, C14A,
 C15A, C16A, C17A, C18A, C19A, C20A, C21A, C22A, C23A, C24A, C25A, C26A, C27A,
 C28A, C29A, C30A, C31A, C32A, C33A, C34A, C35A, C36A, C37A, C38A, C39A, C40A,
 C41A, C42A, C43A, C44A, C45A, C46A, C47A, C48A, C49A, C50A, C51A, C52A, C53A,
 C54A, C55A, C56A, C57A, C58A, C59A, C60A, C61A, C62A, C63A, C64A, C65A, C66A,
 C67A, C68A, C69A, C70A
 with sigma for 1-2 distances of 0.004 and sigma for 1-3 distances of 0.004
 C1B, C2B, C3B, C4B, C5B, C6B, C7B, C8B, C9B, C10B, C11B, C12B, C13B, C14B,
 C15B, C16B, C17B, C18B, C19B, C20B, C21B, C22B, C23B, C24B, C25B, C26B, C27B,
 C28B, C29B, C30B, C31B, C32B, C33B, C34B, C35B, C36B, C37B, C38B, C39B, C40B,
 C41B, C42B, C43B, C44B, C45B, C46B, C47B, C48B, C49B, C50B, C51B, C52B, C53B,
 C54B, C55B, C56B, C57B, C58B, C59B, C60B, C61B, C62B, C63B, C64B, C65B, C66B,
 C67B, C68B, C69B, C70B
 with sigma for 1-2 distances of 0.004 and sigma for 1-3 distances of 0.004
4. Same fragment restrains
{C30, Si1, C31, C32, C33, C34, C35, C36} sigma for 1-2: 0.02, 1-3: 0.04
{C30, Si1', C31', C32', C33', C34', C35', C36'} sigma for 1-2: 0.02, 1-3: 0.04
as
{C38, Si2, C39, C40, C41, C42, C43, C44}
5. Others
 Sof(Si1')=Sof(C31')=Sof(H31C)=Sof(H31D)=Sof(C32')=Sof(H32D)=Sof(H32E)=
 Sof(H32F)=Sof(C33')=Sof(H33C)=Sof(H33D)=Sof(C34')=Sof(H34D)=Sof(H34E)=
 Sof(H34F)=Sof(C35')=Sof(H35C)=Sof(H35D)=Sof(C36')=Sof(H36D)=Sof(H36E)=
 Sof(H36F)=1-FVAR(1)
 Sof(Si1)=Sof(C31)=Sof(H31A)=Sof(H31B)=Sof(C32)=Sof(H32A)=Sof(H32B)=Sof(H32C)=
 Sof(C33)=Sof(H33A)=Sof(H33B)=Sof(C34)=Sof(H34A)=Sof(H34B)=Sof(H34C)=Sof(C35)=
 Sof(H35A)=Sof(H35B)=Sof(C36)=Sof(H36A)=Sof(H36B)=Sof(H36C)=FVAR(1)
 Sof(C1B)=Sof(C2B)=Sof(C3B)=Sof(C4B)=Sof(C5B)=Sof(C6B)=Sof(C7B)=Sof(C8B)=
 Sof(C9B)=Sof(C10B)=Sof(C11B)=Sof(C12B)=Sof(C13B)=Sof(C14B)=Sof(C15B)=Sof(C16B)=
 Sof(C17B)=Sof(C18B)=Sof(C19B)=Sof(C20B)=Sof(C21B)=Sof(C22B)=Sof(C23B)=
 Sof(C24B)=Sof(C25B)=Sof(C26B)=Sof(C27B)=Sof(C28B)=Sof(C29B)=Sof(C30B)=
 Sof(C31B)=Sof(C32B)=Sof(C33B)=Sof(C34B)=Sof(C35B)=Sof(C36B)=Sof(C37B)=
 Sof(C38B)=Sof(C39B)=Sof(C40B)=Sof(C41B)=Sof(C42B)=Sof(C43B)=Sof(C44B)=
 Sof(C45B)=Sof(C46B)=Sof(C47B)=Sof(C48B)=Sof(C49B)=Sof(C50B)=Sof(C51B)=
 Sof(C52B)=Sof(C53B)=Sof(C54B)=Sof(C55B)=Sof(C56B)=Sof(C57B)=Sof(C58B)=
 Sof(C59B)=Sof(C60B)=Sof(C61B)=Sof(C62B)=Sof(C63B)=Sof(C64B)=Sof(C65B)=
 Sof(C66B)=Sof(C67B)=Sof(C68B)=Sof(C69B)=Sof(C70B)=0.5*(1-FVAR(3))
 Sof(C1A)=Sof(C2A)=Sof(C3A)=Sof(C4A)=Sof(C5A)=Sof(C6A)=Sof(C7A)=Sof(C8A)=
 Sof(C9A)=Sof(C10A)=Sof(C11A)=Sof(C12A)=Sof(C13A)=Sof(C14A)=Sof(C15A)=Sof(C16A)=
 Sof(C17A)=Sof(C18A)=Sof(C19A)=Sof(C20A)=Sof(C21A)=Sof(C22A)=Sof(C23A)=
 Sof(C24A)=Sof(C25A)=Sof(C26A)=Sof(C27A)=Sof(C28A)=Sof(C29A)=Sof(C30A)=
 Sof(C31A)=Sof(C32A)=Sof(C33A)=Sof(C34A)=Sof(C35A)=Sof(C36A)=Sof(C37A)=
 Sof(C38A)=Sof(C39A)=Sof(C40A)=Sof(C41A)=Sof(C42A)=Sof(C43A)=Sof(C44A)=
 Sof(C45A)=Sof(C46A)=Sof(C47A)=Sof(C48A)=Sof(C49A)=Sof(C50A)=Sof(C51A)=
 Sof(C52A)=Sof(C53A)=Sof(C54A)=Sof(C55A)=Sof(C56A)=Sof(C57A)=Sof(C58A)=
 Sof(C59A)=Sof(C60A)=Sof(C61A)=Sof(C62A)=Sof(C63A)=Sof(C64A)=Sof(C65A)=
 Sof(C66A)=Sof(C67A)=Sof(C68A)=Sof(C69A)=Sof(C70A)=0.5*FVAR(3)
6.a :
 C1A(C2A,C3A,C4A,C5A,C6A,C7A,C8A,C9A,C10A,C11A,C12A,C13A,C14A,C15A,C16A,C17A,
 C18A,C19A,C20A,C21A,C22A,C23A,C24A,C25A,C26A,C27A,C28A,C29A,C30A,C31A,C32A,
 C33A,C34A,C35A,C36A,C37A,C38A,C39A,C40A,C41A,C42A,C43A,C44A,C45A,C46A,C47A,
 C48A,C49A,C50A,C51A,C52A,C53A,C54A,C55A,C56A,C57A,C58A,C59A,C60A,C61A,C62A,
 C63A,C64A,C65A,C66A,C67A,C68A,C69A,C70A), C1B(C2B,C3B,C4B,C5B,C6B,C7B,C8B,C9B,
 C10B,C11B,C12B,C13B,C14B,C15B,C16B,C17B,C18B,C19B,C20B,C21B,C22B,C23B,C24B,
 C25B,C26B,C27B,C28B,C29B,C30B,C31B,C32B,C33B,C34B,C35B,C36B,C37B,C38B,C39B,
 C40B,C41B,C42B,C43B,C44B,C45B,C46B,C47B,C48B,C49B,C50B,C51B,C52B,C53B,C54B,
 C55B,C56B,C57B,C58B,C59B,C60B,C61B,C62B,C63B,C64B,C65B,C66B,C67B,C68B,C69B,
 C70B)
6.b Secondary CH2 refined with riding coordinates:
 C31(H31A,H31B), C33(H33A,H33B), C35(H35A,H35B), C31'(H31C,H31D), C33'(H33C,
 H33D), C35'(H35C,H35D), C39(H39A,H39B), C41(H41A,H41B), C43(H43A,H43B)
6.c Aromatic/amide H refined with riding coordinates:
 C3(H3), C4(H4), C7(H7), C8(H8), C9(H9), C13(H13), C14(H14), C17(H17),
 C18(H18), C19(H19)
6.d Idealised Me refined as rotating group:
 C32(H32A,H32B,H32C), C34(H34A,H34B,H34C), C36(H36A,H36B,H36C), C32'(H32D,H32E,
 H32F), C34'(H34D,H34E,H34F), C36'(H36D,H36E,H36F), C40(H40A,H40B,H40C),
 C42(H42A,H42B,H42C), C44(H44A,H44B,H44C)
;
_olex2_submission_special_instructions 'No special instructions were received'
_oxdiff_exptl_absorpt_empirical_details
;
Empirical correction (ABSPACK) includes:
- Absorption correction using spherical harmonics
- Frame scaling
;
_oxdiff_exptl_absorpt_empirical_full_max 1.683
_oxdiff_exptl_absorpt_empirical_full_min 0.586

loop_
_space_group_symop_operation_xyz
'x, y, z'
'-x, y+1/2, -z+1/2'
'-x, -y, -z'
'x, -y-1/2, z-1/2'

loop_
_atom_site_label
_atom_site_type_symbol
_atom_site_fract_x
_atom_site_fract_y
_atom_site_fract_z
_atom_site_U_iso_or_equiv
_atom_site_adp_type
_atom_site_occupancy
_atom_site_site_symmetry_order
_atom_site_calc_flag
_atom_site_refinement_flags_posn
_atom_site_refinement_flags_adp
_atom_site_refinement_flags_occupancy
_atom_site_disorder_assembly
_atom_site_disorder_group
C1 C 0.16382(13) 0.80564(15) 0.37627(9) 0.0417(4) Uani 1 1 d . . . . .
C2 C 0.22710(13) 0.88205(15) 0.37707(8) 0.0401(4) Uani 1 1 d . . . . .
C3 C 0.25771(14) 0.94383(15) 0.42427(9) 0.0444(5) Uani 1 1 d . . . . .
H3 H 0.222030 0.951088 0.453478 0.053 Uiso 1 1 calc R . . . .
C4 C 0.33714(15) 0.99331(15) 0.42899(9) 0.0461(5) Uani 1 1 d . . . . .
H4 H 0.354913 1.032296 0.461459 0.055 Uiso 1 1 calc R . . . .
C5 C 0.39276(14) 0.98669(14) 0.38584(9) 0.0417(4) Uani 1 1 d . . . . .
C6 C 0.48989(14) 0.99179(14) 0.38330(9) 0.0421(4) Uani 1 1 d . . . . .
C7 C 0.56472(15) 1.01270(15) 0.42030(10) 0.0480(5) Uani 1 1 d . . . . .
H7 H 0.560972 1.046411 0.454617 0.058 Uiso 1 1 calc R . . . .
C8 C 0.64822(15) 0.98305(16) 0.40647(10) 0.0495(5) Uani 1 1 d . . . . .
H8 H 0.699768 1.002424 0.430973 0.059 Uiso 1 1 calc R . . . .
C9 C 0.65863(14) 0.92806(15) 0.35975(9) 0.0456(5) Uani 1 1 d . . . . .
H9 H 0.715797 0.907931 0.353595 0.055 Uiso 1 1 calc R . . . .
C10 C 0.58271(13) 0.90146(14) 0.32054(8) 0.0403(4) Uani 1 1 d . . . . .
C11 C 0.57790(13) 0.82630(15) 0.27825(8) 0.0392(4) Uani 1 1 d . . . . .
C12 C 0.49391(13) 0.78919(14) 0.25277(8) 0.0370(4) Uani 1 1 d . . . . .
C13 C 0.47823(14) 0.69776(15) 0.22458(8) 0.0408(4) Uani 1 1 d . . . . .
H13 H 0.525835 0.666738 0.210329 0.049 Uiso 1 1 calc R . . . .
C14 C 0.39653(14) 0.65303(15) 0.21736(8) 0.0419(4) Uani 1 1 d . . . . .
H14 H 0.390019 0.591643 0.199394 0.050 Uiso 1 1 calc R . . . .
C15 C 0.32189(13) 0.69728(15) 0.23636(8) 0.0396(4) Uani 1 1 d . . . . .
C16 C 0.23840(13) 0.66273(15) 0.25695(8) 0.0413(4) Uani 1 1 d . . . . .
C17 C 0.19667(15) 0.57631(17) 0.26080(10) 0.0496(5) Uani 1 1 d . . . . .
H17 H 0.210925 0.522055 0.239435 0.060 Uiso 1 1 calc R . . . .
C18 C 0.13100(15) 0.56911(18) 0.29770(10) 0.0537(5) Uani 1 1 d . . . . .
H18 H 0.098182 0.510796 0.297285 0.064 Uiso 1 1 calc R . . . .
C19 C 0.11266(14) 0.64135(17) 0.33358(10) 0.0497(5) Uani 1 1 d . . . . .
H19 H 0.070824 0.630974 0.358786 0.060 Uiso 1 1 calc R . . . .
C20 C 0.15679(13) 0.73257(16) 0.33296(9) 0.0417(4) Uani 1 1 d . . . . .
C21 C 0.27674(13) 0.88766(14) 0.33089(8) 0.0376(4) Uani 1 1 d . . . . .
C22 C 0.35606(13) 0.93990(14) 0.33650(8) 0.0381(4) Uani 1 1 d . . . . .
C23 C 0.42304(13) 0.91396(13) 0.30285(8) 0.0368(4) Uani 1 1 d . . . . .
C24 C 0.50363(13) 0.94258(14) 0.33203(8) 0.0390(4) Uani 1 1 d . . . . .
C25 C 0.41666(13) 0.83752(14) 0.26499(7) 0.0357(4) Uani 1 1 d . . . . .
C26 C 0.33418(12) 0.79142(14) 0.25561(7) 0.0365(4) Uani 1 1 d . . . . .
C27 C 0.26670(12) 0.81860(14) 0.28853(8) 0.0367(4) Uani 1 1 d . . . . .
C28 C 0.21082(13) 0.74060(15) 0.29026(8) 0.0402(4) Uani 1 1 d . . . . .
C29 C 0.11771(14) 0.79304(17) 0.42379(9) 0.0458(5) Uani 1 1 d . . . . .
C30 C 0.08129(15) 0.77976(19) 0.46481(10) 0.0525(5) Uani 1 1 d D U . . .
Si1 Si 0.0294(6) 0.7635(6) 0.5288(4) 0.0613(5) Uani 0.513(5) 1 d D U P A 1
C31 C 0.0954(4) 0.8383(6) 0.5857(2) 0.0701(14) Uani 0.513(5) 1 d D U P A 1
H31A H 0.089695 0.907195 0.574618 0.084 Uiso 0.513(5) 1 calc R . P A 1
H31B H 0.069743 0.830555 0.621304 0.084 Uiso 0.513(5) 1 calc R . P A 1
C32 C 0.1914(4) 0.8129(7) 0.5971(3) 0.080(2) Uani 0.513(5) 1 d D U P A 1
H32A H 0.221747 0.857251 0.625570 0.120 Uiso 0.513(5) 1 calc GR . P A 1
H32B H 0.217230 0.818502 0.561916 0.120 Uiso 0.513(5) 1 calc GR . P A 1
H32C H 0.198127 0.746470 0.611278 0.120 Uiso 0.513(5) 1 calc GR . P A 1
C33 C -0.0871(5) 0.8057(6) 0.5113(4) 0.0788(19) Uani 0.513(5) 1 d D U P A 1
H33A H -0.118632 0.762364 0.482082 0.095 Uiso 0.513(5) 1 calc R . P A 1
H33B H -0.116159 0.800219 0.545680 0.095 Uiso 0.513(5) 1 calc R . P A 1
C34 C -0.0960(6) 0.9082(7) 0.4900(4) 0.105(3) Uani 0.513(5) 1 d D U P A 1
H34A H -0.158718 0.924841 0.481069 0.158 Uiso 0.513(5) 1 calc GR . P A 1
H34B H -0.067980 0.914289 0.455661 0.158 Uiso 0.513(5) 1 calc GR . P A 1
H34C H -0.067267 0.952038 0.519229 0.158 Uiso 0.513(5) 1 calc GR . P A 1
C35 C 0.0316(6) 0.6345(6) 0.5474(4) 0.0894(18) Uani 0.513(5) 1 d D U P A 1
H35A H -0.002939 0.597462 0.516195 0.107 Uiso 0.513(5) 1 calc R . P A 1
H35B H 0.093265 0.610775 0.551935 0.107 Uiso 0.513(5) 1 calc R . P A 1
C36 C -0.0077(9) 0.6168(10) 0.6038(5) 0.121(3) Uani 0.513(5) 1 d D U P A 1
H36A H -0.017175 0.547471 0.608612 0.181 Uiso 0.513(5) 1 calc GR . P A 1
H36B H -0.064126 0.650997 0.602048 0.181 Uiso 0.513(5) 1 calc GR . P A 1
H36C H 0.033553 0.641083 0.636020 0.181 Uiso 0.513(5) 1 calc GR . P A 1
Si1' Si 0.0291(6) 0.7532(7) 0.5284(4) 0.0613(5) Uani 0.487(5) 1 d D U P A 2
C31' C 0.1156(5) 0.7684(6) 0.5925(3) 0.0800(17) Uani 0.487(5) 1 d D U P A 2
H31C H 0.089007 0.756008 0.627327 0.096 Uiso 0.487(5) 1 calc R . P A 2
H31D H 0.163367 0.720622 0.591037 0.096 Uiso 0.487(5) 1 calc R . P A 2
C32' C 0.1546(9) 0.8714(9) 0.5948(4) 0.121(3) Uani 0.487(5) 1 d D U P A 2
H32D H 0.195429 0.879568 0.630156 0.182 Uiso 0.487(5) 1 calc GR . P A 2
H32E H 0.106751 0.918736 0.593388 0.182 Uiso 0.487(5) 1 calc GR . P A 2
H32F H 0.186341 0.881159 0.562384 0.182 Uiso 0.487(5) 1 calc GR . P A 2
C33' C -0.0673(5) 0.8351(7) 0.5276(3) 0.0757(19) Uani 0.487(5) 1 d D U P A 2
H33C H -0.102816 0.812677 0.556665 0.091 Uiso 0.487(5) 1 calc R . P A 2
H33D H -0.045238 0.900645 0.538773 0.091 Uiso 0.487(5) 1 calc R . P A 2
C34' C -0.1276(5) 0.8424(7) 0.4709(3) 0.085(2) Uani 0.487(5) 1 d D U P A 2
H34D H -0.181391 0.877585 0.476054 0.128 Uiso 0.487(5) 1 calc GR . P A 2
H34E H -0.143142 0.777354 0.456554 0.128 Uiso 0.487(5) 1 calc GR . P A 2
H34F H -0.096908 0.876996 0.443579 0.128 Uiso 0.487(5) 1 calc GR . P A 2
C35' C -0.0043(6) 0.6218(6) 0.5236(4) 0.089(2) Uani 0.487(5) 1 d D U P A 2
H35C H -0.056190 0.615290 0.493742 0.107 Uiso 0.487(5) 1 calc R . P A 2
H35D H 0.044464 0.584277 0.511147 0.107 Uiso 0.487(5) 1 calc R . P A 2
C36' C -0.0271(8) 0.5767(9) 0.5780(5) 0.114(3) Uani 0.487(5) 1 d D U P A 2
H36D H -0.052802 0.512492 0.569687 0.171 Uiso 0.487(5) 1 calc GR . P A 2
H36E H -0.069828 0.617791 0.593690 0.171 Uiso 0.487(5) 1 calc GR . P A 2
H36F H 0.026549 0.570770 0.605689 0.171 Uiso 0.487(5) 1 calc GR . P A 2
C37 C 0.65759(14) 0.78104(16) 0.26749(9) 0.0426(4) Uani 1 1 d . . . . .
C38 C 0.72649(14) 0.74539(16) 0.25926(10) 0.0476(5) Uani 1 1 d D . . . .
Si2 Si 0.83540(4) 0.69394(4) 0.25272(3) 0.04660(17) Uani 1 1 d D . . . .
C39 C 0.91619(18) 0.7959(2) 0.26011(13) 0.0661(7) Uani 1 1 d D . . . .
H39A H 0.975232 0.770015 0.256058 0.079 Uiso 1 1 calc R . . . .
H39B H 0.899320 0.842057 0.228651 0.079 Uiso 1 1 calc R . . . .
C40 C 0.9228(2) 0.8505(2) 0.31604(15) 0.0774(8) Uani 1 1 d D . . . .
H40A H 0.965939 0.902901 0.316360 0.116 Uiso 1 1 calc GR . . . .
H40B H 0.941643 0.806158 0.347516 0.116 Uiso 1 1 calc GR . . . .
H40C H 0.864975 0.877731 0.320232 0.116 Uiso 1 1 calc GR . . . .
C41 C 0.83168(16) 0.63591(19) 0.18151(11) 0.0572(6) Uani 1 1 d D . . . .
H41A H 0.780524 0.591487 0.175120 0.069 Uiso 1 1 calc R . . . .
H41B H 0.822770 0.686557 0.151879 0.069 Uiso 1 1 calc R . . . .
C42 C 0.9157(2) 0.5794(2) 0.17545(14) 0.0747(8) Uani 1 1 d D . . . .
H42A H 0.912501 0.555742 0.136435 0.112 Uiso 1 1 calc GR . . . .
H42B H 0.921259 0.524502 0.201694 0.112 Uiso 1 1 calc GR . . . .
H42C H 0.967049 0.621853 0.184335 0.112 Uiso 1 1 calc GR . . . .
C43 C 0.86160(16) 0.60406(18) 0.31117(11) 0.0565(6) Uani 1 1 d D . . . .
H43A H 0.925067 0.587514 0.314771 0.068 Uiso 1 1 calc R . . . .
H43B H 0.851109 0.634337 0.347255 0.068 Uiso 1 1 calc R . . . .
C44 C 0.8083(2) 0.5120(2) 0.30264(13) 0.0733(8) Uani 1 1 d D . . . .
H44A H 0.818982 0.472747 0.337190 0.110 Uiso 1 1 calc GR . . . .
H44B H 0.825938 0.475633 0.270819 0.110 Uiso 1 1 calc GR . . . .
H44C H 0.745398 0.527981 0.294394 0.110 Uiso 1 1 calc GR . . . .
C1A C 0.6603(3) 0.7259(3) 0.4570(2) 0.131(4) Uani 0.2548(18) 1 d . U P B -1
C2A C 0.6302(4) 0.7656(3) 0.5049(2) 0.127(4) Uani 0.2548(18) 1 d G U P B -1
C3A C 0.5419(4) 0.7939(3) 0.4889(2) 0.127(4) Uani 0.2548(18) 1 d G U P B -1
C4A C 0.5182(4) 0.7717(3) 0.4311(2) 0.122(4) Uani 0.2548(18) 1 d G U P B -1
C5A C 0.5917(4) 0.7300(3) 0.4109(2) 0.120(3) Uani 0.2548(18) 1 d G U P B -1
C6A C 0.5792(4) 0.6522(4) 0.3726(2) 0.117(3) Uani 0.2548(18) 1 d G U P B -1
C7A C 0.4335(4) 0.7348(3) 0.4114(2) 0.108(3) Uani 0.2548(18) 1 d G U P B -1
C8A C 0.7149(3) 0.6433(4) 0.4639(2) 0.118(3) Uani 0.2548(18) 1 d G U P B -1
C9A C 0.4790(4) 0.7787(3) 0.5257(2) 0.122(3) Uani 0.2548(18) 1 d G U P B -1
C10A C 0.6542(4) 0.7231(3) 0.5586(2) 0.112(3) Uani 0.2548(18) 1 d G U P B -1
C11A C 0.5919(4) 0.7093(3) 0.5959(2) 0.113(4) Uani 0.2548(18) 1 d G U P B -1
C12A C 0.7092(3) 0.6415(3) 0.5652(2) 0.104(3) Uani 0.2548(18) 1 d G U P B -1
C13A C 0.7399(3) 0.6018(4) 0.5177(2) 0.107(3) Uani 0.2548(18) 1 d G U P B -1
C14A C 0.7031(3) 0.5664(4) 0.4252(2) 0.111(3) Uani 0.2548(18) 1 d G U P B -1
C15A C 0.6352(3) 0.5709(4) 0.3793(2) 0.123(4) Uani 0.2548(18) 1 d G U P B -1
C16A C 0.4944(4) 0.6162(4) 0.35331(18) 0.117(4) Uani 0.2548(18) 1 d G U P B -1
C17A C 0.4209(3) 0.6582(4) 0.3725(2) 0.116(3) Uani 0.2548(18) 1 d G U P B -1
C18A C 0.3714(3) 0.7216(3) 0.4487(2) 0.115(4) Uani 0.2548(18) 1 d G U P B -1
C19A C 0.3941(4) 0.7438(3) 0.5062(2) 0.122(4) Uani 0.2548(18) 1 d G U P B -1
C20A C 0.5041(4) 0.7368(3) 0.5794(2) 0.137(4) Uani 0.2548(18) 1 d G U P B -1
C21A C 0.4350(4) 0.6790(3) 0.5936(2) 0.124(4) Uani 0.2548(18) 1 d G U P B -1
C22A C 0.3646(3) 0.6836(4) 0.5472(2) 0.118(3) Uani 0.2548(18) 1 d G U P B -1
C23A C 0.3189(3) 0.6399(4) 0.4327(2) 0.103(3) Uani 0.2548(18) 1 d G U P B -1
C24A C 0.3507(3) 0.5994(4) 0.3840(2) 0.104(3) Uani 0.2548(18) 1 d G U P B -1
C25A C 0.4973(4) 0.5155(4) 0.34608(16) 0.104(3) Uani 0.2548(18) 1 d G U P B -1
C26A C 0.5869(3) 0.4864(4) 0.36234(18) 0.110(3) Uani 0.2548(18) 1 d G U P B -1
C27A C 0.7226(3) 0.4785(4) 0.4539(2) 0.105(3) Uani 0.2548(18) 1 d G U P B -1
C28A C 0.7465(2) 0.5007(4) 0.5127(2) 0.109(4) Uani 0.2548(18) 1 d G U P B -1
C29A C 0.6850(3) 0.5796(4) 0.60716(19) 0.113(4) Uani 0.2548(18) 1 d G U P B -1
C30A C 0.6099(4) 0.6228(4) 0.62670(17) 0.109(3) Uani 0.2548(18) 1 d G U P B -1
C31A C 0.5427(4) 0.5654(4) 0.64585(16) 0.105(3) Uani 0.2548(18) 1 d G U P B -1
C32A C 0.4512(4) 0.5952(4) 0.62848(18) 0.113(3) Uani 0.2548(18) 1 d G U P B -1
C33A C 0.3066(3) 0.6040(4) 0.5329(2) 0.114(3) Uani 0.2548(18) 1 d G U P B -1
C34A C 0.2826(3) 0.5809(4) 0.4726(2) 0.108(3) Uani 0.2548(18) 1 d G U P B -1
C35A C 0.3475(3) 0.4981(4) 0.37321(19) 0.113(3) Uani 0.2548(18) 1 d G U P B -1
C36A C 0.4245(3) 0.4545(4) 0.35330(16) 0.106(3) Uani 0.2548(18) 1 d G U P B -1
C37A C 0.6085(3) 0.3940(3) 0.38708(19) 0.102(3) Uani 0.2548(18) 1 d G U P B -1
C38A C 0.6797(3) 0.3903(3) 0.4350(2) 0.099(3) Uani 0.2548(18) 1 d G U P B -1
C39A C 0.7285(3) 0.4359(3) 0.5561(2) 0.108(3) Uani 0.2548(18) 1 d G U P B -1
C40A C 0.6960(3) 0.4773(4) 0.60582(19) 0.102(3) Uani 0.2548(18) 1 d G U P B -1
C41A C 0.6350(3) 0.4211(4) 0.63204(17) 0.111(4) Uani 0.2548(18) 1 d G U P B -1
C42A C 0.5599(4) 0.4644(4) 0.65161(15) 0.107(3) Uani 0.2548(18) 1 d G U P B -1
C43A C 0.3853(4) 0.5216(4) 0.61841(19) 0.117(3) Uani 0.2548(18) 1 d G U P B -1
C44A C 0.3147(3) 0.5254(4) 0.5720(2) 0.117(4) Uani 0.2548(18) 1 d G U P B -1
C45A C 0.2690(3) 0.4817(4) 0.4576(2) 0.112(3) Uani 0.2548(18) 1 d G U P B -1
C46A C 0.3009(3) 0.4412(4) 0.4089(2) 0.120(4) Uani 0.2548(18) 1 d G U P B -1
C47A C 0.4477(4) 0.3579(3) 0.37080(17) 0.103(3) Uani 0.2548(18) 1 d G U P B -1
C48A C 0.5372(4) 0.3282(3) 0.38734(19) 0.104(3) Uani 0.2548(18) 1 d G U P B -1
C49A C 0.6729(3) 0.3210(3) 0.4786(2) 0.099(3) Uani 0.2548(18) 1 d G U P B -1
C50A C 0.6965(3) 0.3428(3) 0.5376(2) 0.104(3) Uani 0.2548(18) 1 d G U P B -1
C51A C 0.6415(3) 0.2873(3) 0.5675(2) 0.108(3) Uani 0.2548(18) 1 d G U P B -1
C52A C 0.6107(3) 0.3263(3) 0.61501(19) 0.114(3) Uani 0.2548(18) 1 d G U P B -1
C53A C 0.4925(4) 0.3945(4) 0.64582(16) 0.116(4) Uani 0.2548(18) 1 d G U P B -1
C54A C 0.4052(4) 0.4231(4) 0.62919(18) 0.120(4) Uani 0.2548(18) 1 d G U P B -1
C55A C 0.2937(3) 0.4296(4) 0.5557(2) 0.116(3) Uani 0.2548(18) 1 d G U P B -1
C56A C 0.2709(3) 0.4075(4) 0.4983(2) 0.123(4) Uani 0.2548(18) 1 d G U P B -1
C57A C 0.3215(3) 0.3438(4) 0.4214(2) 0.129(4) Uani 0.2548(18) 1 d G U P B -1
C58A C 0.3948(3) 0.3018(3) 0.4023(2) 0.115(4) Uani 0.2548(18) 1 d G U P B -1
C59A C 0.5356(4) 0.2557(3) 0.4286(2) 0.104(3) Uani 0.2548(18) 1 d G U P B -1
C60A C 0.6041(3) 0.2524(3) 0.4742(2) 0.103(3) Uani 0.2548(18) 1 d G U P B -1
C61A C 0.5852(3) 0.2309(3) 0.5287(2) 0.101(3) Uani 0.2548(18) 1 d G U P B -1
C62A C 0.5235(4) 0.3086(4) 0.62416(19) 0.097(2) Uani 0.2548(18) 1 d G U P B -1
C63A C 0.3481(3) 0.3664(4) 0.5909(2) 0.111(3) Uani 0.2548(18) 1 d G U P B -1
C64A C 0.3024(3) 0.3222(4) 0.4759(2) 0.123(4) Uani 0.2548(18) 1 d G U P B -1
C65A C 0.4487(4) 0.2372(3) 0.4375(2) 0.108(3) Uani 0.2548(18) 1 d G U P B -1
C66A C 0.4294(4) 0.2145(3) 0.4919(2) 0.119(3) Uani 0.2548(18) 1 d G U P B -1
C67A C 0.4980(4) 0.2118(3) 0.5384(2) 0.116(3) Uani 0.2548(18) 1 d G U P B -1
C68A C 0.4665(4) 0.2512(3) 0.5862(2) 0.114(3) Uani 0.2548(18) 1 d G U P B -1
C69A C 0.3785(3) 0.2797(4) 0.5693(2) 0.119(3) Uani 0.2548(18) 1 d G U P B -1
C70A C 0.3559(3) 0.2572(3) 0.5114(2) 0.121(4) Uani 0.2548(18) 1 d G U P B -1
C1B C 0.2623(3) 0.3825(5) 0.5031(3) 0.128(4) Uani 0.2452(18) 1 d . U P B -2
C2B C 0.2935(4) 0.3197(4) 0.4640(3) 0.135(4) Uani 0.2452(18) 1 d G U P B -2
C3B C 0.3542(4) 0.2562(4) 0.4948(3) 0.127(4) Uani 0.2452(18) 1 d G U P B -2
C4B C 0.3599(4) 0.2800(4) 0.5527(3) 0.136(4) Uani 0.2452(18) 1 d G U P B -2
C5B C 0.3025(4) 0.3582(5) 0.5581(3) 0.131(4) Uani 0.2452(18) 1 d G U P B -2
C6B C 0.3289(4) 0.4321(5) 0.5975(3) 0.124(4) Uani 0.2452(18) 1 d G U P B -2
C7B C 0.4423(4) 0.2777(4) 0.5879(3) 0.114(3) Uani 0.2452(18) 1 d G U P B -2
C8B C 0.2498(3) 0.4810(5) 0.4885(3) 0.129(4) Uani 0.2452(18) 1 d G U P B -2
C9B C 0.4323(4) 0.2298(3) 0.4737(3) 0.116(3) Uani 0.2452(18) 1 d G U P B -2
C10B C 0.3120(4) 0.3552(5) 0.4116(3) 0.125(4) Uani 0.2452(18) 1 d G U P B -2
C11B C 0.3891(4) 0.3277(4) 0.3899(2) 0.135(4) Uani 0.2452(18) 1 d G U P B -2
C12B C 0.2986(3) 0.4531(5) 0.3971(2) 0.134(4) Uani 0.2452(18) 1 d G U P B -2
C13B C 0.2671(3) 0.5160(5) 0.4356(3) 0.126(4) Uani 0.2452(18) 1 d G U P B -2
C14B C 0.2752(3) 0.5546(5) 0.5280(3) 0.128(4) Uani 0.2452(18) 1 d G U P B -2
C15B C 0.3146(3) 0.5300(5) 0.5828(2) 0.121(4) Uani 0.2452(18) 1 d G U P B -2
C16B C 0.4113(4) 0.4286(4) 0.6323(2) 0.113(4) Uani 0.2452(18) 1 d G U P B -2
C17B C 0.4681(4) 0.3506(4) 0.6278(2) 0.115(4) Uani 0.2452(18) 1 d G U P B -2
C18B C 0.5191(4) 0.2497(3) 0.5661(3) 0.118(4) Uani 0.2452(18) 1 d G U P B -2
C19B C 0.5141(4) 0.2255(3) 0.5087(3) 0.116(4) Uani 0.2452(18) 1 d G U P B -2
C20B C 0.4495(4) 0.2652(4) 0.4211(2) 0.123(4) Uani 0.2452(18) 1 d G U P B -2
C21B C 0.5408(4) 0.2800(3) 0.4228(2) 0.113(4) Uani 0.2452(18) 1 d G U P B -2
C22B C 0.5823(4) 0.2543(3) 0.4786(3) 0.117(4) Uani 0.2452(18) 1 d G U P B -2
C23B C 0.5922(4) 0.3020(4) 0.5929(2) 0.111(3) Uani 0.2452(18) 1 d G U P B -2
C24B C 0.5597(4) 0.3664(4) 0.6323(2) 0.097(2) Uani 0.2452(18) 1 d G U P B -2
C25B C 0.4463(4) 0.5223(4) 0.64090(19) 0.110(3) Uani 0.2452(18) 1 d G U P B -2
C26B C 0.3848(4) 0.5872(4) 0.6096(2) 0.108(3) Uani 0.2452(18) 1 d G U P B -2
C27B C 0.3054(3) 0.6352(4) 0.5003(3) 0.114(3) Uani 0.2452(18) 1 d G U P B -2
C28B C 0.3000(3) 0.6111(4) 0.4415(2) 0.122(4) Uani 0.2452(18) 1 d G U P B -2
C29B C 0.3631(4) 0.4858(4) 0.3651(2) 0.123(4) Uani 0.2452(18) 1 d G U P B -2
C30B C 0.4211(4) 0.4058(4) 0.3606(2) 0.125(4) Uani 0.2452(18) 1 d G U P B -2
C31B C 0.5125(4) 0.4198(4) 0.35751(18) 0.119(3) Uani 0.2452(18) 1 d G U P B -2
C32B C 0.5749(4) 0.3537(4) 0.3901(2) 0.111(4) Uani 0.2452(18) 1 d G U P B -2
C33B C 0.6603(3) 0.3017(3) 0.5048(2) 0.099(3) Uani 0.2452(18) 1 d G U P B -2
C34B C 0.6656(3) 0.3268(4) 0.5650(2) 0.104(3) Uani 0.2452(18) 1 d G U P B -2
C35B C 0.5989(4) 0.4586(4) 0.64536(18) 0.108(3) Uani 0.2452(18) 1 d G U P B -2
C36B C 0.5392(4) 0.5401(4) 0.64991(17) 0.115(4) Uani 0.2452(18) 1 d G U P B -2
C37B C 0.4134(4) 0.6738(4) 0.5853(2) 0.115(4) Uani 0.2452(18) 1 d G U P B -2
C38B C 0.3715(4) 0.6987(4) 0.5281(2) 0.116(4) Uani 0.2452(18) 1 d G U P B -2
C39B C 0.3608(4) 0.6491(4) 0.4071(2) 0.113(3) Uani 0.2452(18) 1 d G U P B -2
C40B C 0.3941(4) 0.5832(4) 0.3669(2) 0.117(3) Uani 0.2452(18) 1 d G U P B -2
C41B C 0.4825(4) 0.5973(4) 0.35615(19) 0.126(4) Uani 0.2452(18) 1 d G U P B -2
C42B C 0.5405(4) 0.5172(4) 0.35157(18) 0.118(4) Uani 0.2452(18) 1 d G U P B -2
C43B C 0.6594(4) 0.3908(4) 0.4139(2) 0.112(4) Uani 0.2452(18) 1 d G U P B -2
C44B C 0.7014(3) 0.3657(4) 0.4696(2) 0.106(3) Uani 0.2452(18) 1 d G U P B -2
C45B C 0.7116(3) 0.4133(4) 0.5839(2) 0.114(4) Uani 0.2452(18) 1 d G U P B -2
C46B C 0.6788(3) 0.4778(4) 0.6232(2) 0.118(4) Uani 0.2452(18) 1 d G U P B -2
C47B C 0.5651(4) 0.6332(4) 0.63199(19) 0.120(4) Uani 0.2452(18) 1 d G U P B -2
C48B C 0.5040(4) 0.6984(3) 0.6005(2) 0.114(3) Uani 0.2452(18) 1 d G U P B -2
C49B C 0.4241(4) 0.7459(3) 0.4914(2) 0.112(3) Uani 0.2452(18) 1 d G U P B -2
C50B C 0.4192(4) 0.7221(3) 0.4325(2) 0.104(3) Uani 0.2452(18) 1 d G U P B -2
C51B C 0.5036(4) 0.7375(3) 0.4173(2) 0.115(4) Uani 0.2452(18) 1 d G U P B -2
C52B C 0.5354(4) 0.6752(4) 0.3788(2) 0.111(3) Uani 0.2452(18) 1 d G U P B -2
C53B C 0.6266(4) 0.5489(4) 0.3716(2) 0.126(4) Uani 0.2452(18) 1 d G U P B -2
C54B C 0.6861(4) 0.4858(4) 0.4028(2) 0.114(3) Uani 0.2452(18) 1 d G U P B -2
C55B C 0.7521(3) 0.4458(4) 0.4911(3) 0.119(4) Uani 0.2452(18) 1 d G U P B -2
C56B C 0.7571(3) 0.4699(4) 0.5484(2) 0.119(4) Uani 0.2452(18) 1 d G U P B -2
C57B C 0.7051(3) 0.5718(4) 0.6104(2) 0.120(4) Uani 0.2452(18) 1 d G U P B -2
C58B C 0.6484(4) 0.6497(4) 0.6149(2) 0.119(3) Uani 0.2452(18) 1 d G U P B -2
C59B C 0.5521(4) 0.7518(3) 0.5651(2) 0.127(4) Uani 0.2452(18) 1 d G U P B -2
C60B C 0.5116(4) 0.7756(3) 0.5105(3) 0.114(3) Uani 0.2452(18) 1 d G U P B -2
C61B C 0.5603(4) 0.7713(3) 0.4649(3) 0.110(3) Uani 0.2452(18) 1 d G U P B -2
C62B C 0.6245(4) 0.6466(4) 0.3877(2) 0.117(3) Uani 0.2452(18) 1 d G U P B -2
C63B C 0.7439(3) 0.5193(4) 0.4501(3) 0.119(3) Uani 0.2452(18) 1 d G U P B -2
C64B C 0.7540(3) 0.5674(4) 0.5649(2) 0.122(3) Uani 0.2452(18) 1 d G U P B -2
C65B C 0.6412(4) 0.7242(3) 0.5741(2) 0.122(4) Uani 0.2452(18) 1 d G U P B -2
C66B C 0.6907(4) 0.7208(4) 0.5287(3) 0.116(3) Uani 0.2452(18) 1 d G U P B -2
C67B C 0.6501(4) 0.7440(3) 0.4733(3) 0.119(4) Uani 0.2452(18) 1 d G U P B -2
C68B C 0.6826(4) 0.6808(4) 0.4347(3) 0.119(3) Uani 0.2452(18) 1 d G U P B -2
C69B C 0.7426(3) 0.6174(4) 0.4663(3) 0.126(4) Uani 0.2452(18) 1 d G U P B -2
C70B C 0.7475(3) 0.6420(4) 0.5240(3) 0.127(4) Uani 0.2452(18) 1 d G U P B -2

loop_
_atom_site_aniso_label
_atom_site_aniso_U_11
_atom_site_aniso_U_22
_atom_site_aniso_U_33
_atom_site_aniso_U_23
_atom_site_aniso_U_13
_atom_site_aniso_U_12
C1 0.0361(9) 0.0531(11) 0.0360(10) 0.0027(8) 0.0060(8) 0.0058(8)
C2 0.0409(10) 0.0444(10) 0.0355(10) 0.0012(8) 0.0068(8) 0.0078(8)
C3 0.0497(11) 0.0475(11) 0.0375(11) -0.0035(8) 0.0112(8) 0.0070(9)
C4 0.0578(12) 0.0426(10) 0.0381(11) -0.0067(8) 0.0071(9) 0.0038(9)
C5 0.0505(11) 0.0355(9) 0.0389(11) -0.0027(8) 0.0056(8) 0.0009(8)
C6 0.0514(11) 0.0349(9) 0.0399(11) -0.0014(8) 0.0062(8) -0.0032(8)
C7 0.0587(13) 0.0409(10) 0.0428(11) -0.0052(8) 0.0020(9) -0.0032(9)
C8 0.0509(12) 0.0463(11) 0.0483(12) 0.0011(9) -0.0035(9) -0.0080(9)
C9 0.0439(11) 0.0453(11) 0.0467(12) 0.0074(9) 0.0040(9) -0.0048(8)
C10 0.0436(10) 0.0403(10) 0.0374(10) 0.0078(8) 0.0074(8) -0.0045(8)
C11 0.0418(10) 0.0441(10) 0.0326(10) 0.0071(8) 0.0089(8) 0.0006(8)
C12 0.0433(10) 0.0442(10) 0.0245(9) 0.0047(7) 0.0080(7) 0.0009(8)
C13 0.0470(11) 0.0492(11) 0.0270(9) -0.0003(8) 0.0086(8) 0.0065(8)
C14 0.0505(11) 0.0468(11) 0.0278(9) -0.0072(8) 0.0036(8) 0.0028(9)
C15 0.0428(10) 0.0482(11) 0.0263(9) -0.0030(7) -0.0002(7) 0.0003(8)
C16 0.0413(10) 0.0496(11) 0.0308(10) -0.0045(8) -0.0019(8) -0.0016(8)
C17 0.0516(12) 0.0522(12) 0.0433(12) -0.0095(9) 0.0008(9) -0.0064(10)
C18 0.0512(12) 0.0550(13) 0.0535(13) -0.0039(10) 0.0028(10) -0.0138(10)
C19 0.0411(11) 0.0604(13) 0.0474(12) 0.0008(10) 0.0053(9) -0.0073(9)
C20 0.0348(9) 0.0524(11) 0.0368(10) 0.0012(8) 0.0014(8) 0.0005(8)
C21 0.0413(10) 0.0394(9) 0.0317(9) 0.0014(7) 0.0042(7) 0.0057(8)
C22 0.0449(10) 0.0363(9) 0.0334(10) 0.0014(7) 0.0064(8) 0.0038(8)
C23 0.0434(10) 0.0374(9) 0.0297(9) 0.0047(7) 0.0062(7) -0.0001(7)
C24 0.0461(10) 0.0351(9) 0.0360(10) 0.0027(7) 0.0065(8) -0.0039(8)
C25 0.0420(10) 0.0413(9) 0.0242(8) 0.0048(7) 0.0060(7) 0.0022(8)
C26 0.0414(10) 0.0441(10) 0.0236(9) 0.0020(7) 0.0028(7) 0.0029(8)
C27 0.0374(9) 0.0433(10) 0.0288(9) 0.0024(7) 0.0025(7) 0.0043(8)
C28 0.0381(10) 0.0478(11) 0.0330(10) -0.0002(8) -0.0010(7) 0.0014(8)
C29 0.0385(10) 0.0572(12) 0.0422(11) -0.0002(9) 0.0073(8) 0.0022(9)
C30 0.0450(11) 0.0690(14) 0.0450(12) -0.0015(10) 0.0112(9) -0.0026(10)
Si1 0.0476(4) 0.0903(14) 0.0493(4) 0.0071(7) 0.0183(3) -0.0071(7)
C31 0.067(3) 0.098(4) 0.049(3) -0.010(3) 0.023(2) 0.000(3)
C32 0.062(3) 0.126(6) 0.051(3) -0.018(4) 0.004(3) -0.011(3)
C33 0.050(3) 0.115(4) 0.076(4) 0.003(3) 0.024(3) -0.001(3)
C34 0.090(5) 0.125(6) 0.104(5) 0.008(5) 0.026(4) 0.042(5)
C35 0.087(4) 0.100(4) 0.081(4) 0.025(3) 0.012(3) -0.015(3)
C36 0.117(7) 0.140(8) 0.111(7) 0.052(6) 0.038(6) -0.018(6)
Si1' 0.0476(4) 0.0903(14) 0.0493(4) 0.0071(7) 0.0183(3) -0.0071(7)
C31' 0.073(3) 0.116(4) 0.054(3) 0.012(3) 0.017(2) -0.010(3)
C32' 0.125(7) 0.166(8) 0.070(5) 0.001(6) 0.000(5) -0.063(6)
C33' 0.062(4) 0.108(4) 0.063(4) -0.007(3) 0.029(3) -0.008(3)
C34' 0.065(4) 0.105(5) 0.089(5) 0.029(4) 0.020(3) 0.014(4)
C35' 0.081(4) 0.095(4) 0.092(5) 0.031(4) 0.013(4) -0.017(3)
C36' 0.116(6) 0.114(7) 0.110(7) 0.055(6) 0.011(6) -0.037(5)
C37 0.0432(11) 0.0498(11) 0.0351(10) 0.0049(8) 0.0068(8) -0.0009(9)
C38 0.0452(11) 0.0544(12) 0.0434(12) -0.0002(9) 0.0065(9) -0.0008(9)
Si2 0.0378(3) 0.0513(3) 0.0512(4) 0.0014(2) 0.0081(2) -0.0001(2)
C39 0.0533(14) 0.0612(15) 0.0837(19) 0.0061(13) 0.0100(13) -0.0086(11)
C40 0.0618(16) 0.0660(17) 0.099(2) -0.0099(16) -0.0074(15) -0.0112(13)
C41 0.0548(13) 0.0651(14) 0.0539(14) 0.0010(11) 0.0156(11) 0.0018(11)
C42 0.0701(17) 0.088(2) 0.0722(18) -0.0050(15) 0.0309(14) 0.0078(15)
C43 0.0528(13) 0.0616(14) 0.0537(14) 0.0061(11) 0.0028(10) -0.0006(11)
C44 0.085(2) 0.0724(18) 0.0627(17) 0.0056(13) 0.0113(14) -0.0158(15)
C1A 0.138(8) 0.110(8) 0.153(8) 0.018(7) 0.047(7) -0.043(6)
C2A 0.157(8) 0.070(7) 0.155(7) -0.002(6) 0.022(7) -0.048(7)
C3A 0.171(8) 0.051(7) 0.159(8) 0.001(7) 0.020(6) -0.010(7)
C4A 0.168(7) 0.062(7) 0.139(8) 0.042(7) 0.031(6) -0.007(6)
C5A 0.142(7) 0.096(7) 0.132(7) 0.061(5) 0.054(6) -0.031(6)
C6A 0.138(8) 0.136(7) 0.086(7) 0.058(6) 0.052(7) -0.020(6)
C7A 0.130(7) 0.063(6) 0.124(8) 0.068(5) -0.007(6) 0.027(6)
C8A 0.085(7) 0.131(7) 0.146(7) 0.033(6) 0.047(6) -0.049(6)
C9A 0.171(8) 0.051(6) 0.143(8) -0.041(6) 0.025(6) 0.025(6)
C10A 0.139(8) 0.070(6) 0.121(7) -0.033(5) 0.003(6) -0.066(5)
C11A 0.150(6) 0.088(6) 0.096(7) -0.045(6) -0.004(6) -0.021(6)
C12A 0.085(6) 0.113(6) 0.103(7) -0.006(5) -0.025(5) -0.064(5)
C13A 0.049(6) 0.124(7) 0.145(7) 0.009(6) 0.009(6) -0.042(6)
C14A 0.089(7) 0.140(7) 0.121(7) 0.028(6) 0.070(5) -0.015(6)
C15A 0.142(8) 0.153(7) 0.090(8) 0.032(7) 0.067(6) -0.019(6)
C16A 0.161(7) 0.135(7) 0.053(8) 0.047(7) 0.006(7) 0.003(6)
C17A 0.140(7) 0.126(7) 0.078(7) 0.053(6) 0.000(6) 0.021(6)
C18A 0.113(8) 0.084(7) 0.144(7) 0.031(6) 0.004(6) 0.055(6)
C19A 0.130(8) 0.076(8) 0.161(7) -0.001(6) 0.028(7) 0.061(6)
C20A 0.174(7) 0.103(9) 0.137(8) -0.045(7) 0.031(7) 0.012(7)
C21A 0.159(8) 0.125(8) 0.100(8) -0.048(7) 0.060(7) 0.033(7)
C22A 0.137(7) 0.097(7) 0.128(8) -0.022(6) 0.048(6) 0.071(5)
C23A 0.063(6) 0.111(7) 0.128(7) 0.044(6) -0.009(6) 0.048(5)
C24A 0.093(7) 0.135(7) 0.069(6) 0.043(6) -0.040(5) 0.025(6)
C25A 0.150(7) 0.139(7) 0.017(5) 0.006(6) -0.004(6) 0.004(6)
C26A 0.151(7) 0.142(7) 0.047(7) -0.006(6) 0.049(6) 0.007(6)
C27A 0.065(6) 0.139(6) 0.123(7) 0.017(6) 0.054(6) 0.011(6)
C28A 0.053(8) 0.138(7) 0.135(7) 0.005(6) 0.015(7) -0.003(7)
C29A 0.107(8) 0.128(6) 0.085(7) 0.004(6) -0.045(6) -0.031(6)
C30A 0.155(8) 0.119(7) 0.046(6) -0.027(5) -0.008(6) -0.045(6)
C31A 0.160(7) 0.136(7) 0.020(6) -0.022(6) 0.015(6) -0.015(6)
C32A 0.161(7) 0.140(7) 0.045(6) -0.044(5) 0.043(6) 0.019(6)
C33A 0.093(7) 0.128(7) 0.133(7) -0.009(6) 0.058(6) 0.057(6)
C34A 0.064(7) 0.135(7) 0.124(7) 0.026(6) 0.011(6) 0.041(6)
C35A 0.112(7) 0.158(7) 0.051(7) 0.016(6) -0.046(6) 0.011(6)
C36A 0.153(7) 0.142(7) 0.014(5) -0.007(6) -0.020(5) 0.004(6)
C37A 0.121(8) 0.129(7) 0.070(7) -0.023(6) 0.058(6) 0.025(6)
C38A 0.090(7) 0.123(7) 0.096(7) -0.011(6) 0.055(5) 0.037(6)
C39A 0.074(8) 0.115(7) 0.125(7) 0.033(5) -0.024(6) 0.016(6)
C40A 0.088(7) 0.129(6) 0.070(6) 0.032(5) -0.052(5) 0.003(6)
C41A 0.130(8) 0.122(7) 0.067(7) 0.026(6) -0.032(6) -0.005(6)
C42A 0.148(8) 0.139(6) 0.024(5) 0.019(6) -0.017(6) -0.012(6)
C43A 0.144(8) 0.152(7) 0.068(7) -0.021(7) 0.061(6) 0.015(6)
C44A 0.110(8) 0.160(7) 0.096(7) -0.007(6) 0.066(6) 0.026(7)
C45A 0.051(6) 0.156(7) 0.124(7) 0.019(6) -0.008(6) -0.001(6)
C46A 0.096(8) 0.163(8) 0.085(7) 0.004(6) -0.045(6) -0.010(7)
C47A 0.150(7) 0.115(7) 0.040(7) -0.043(6) -0.001(6) -0.008(6)
C48A 0.154(7) 0.100(7) 0.064(6) -0.045(5) 0.042(6) 0.013(6)
C49A 0.086(7) 0.078(7) 0.139(7) 0.001(6) 0.030(6) 0.043(5)
C50A 0.086(7) 0.093(6) 0.130(7) 0.027(6) 0.000(6) 0.042(5)
C51A 0.120(8) 0.082(8) 0.114(7) 0.039(6) -0.007(6) 0.031(6)
C52A 0.129(7) 0.108(7) 0.096(8) 0.042(6) -0.017(6) 0.004(6)
C53A 0.160(7) 0.136(7) 0.053(8) 0.031(7) 0.019(7) -0.018(6)
C54A 0.146(7) 0.152(7) 0.074(9) 0.016(7) 0.061(7) -0.004(7)
C55A 0.075(7) 0.157(7) 0.128(7) 0.012(6) 0.058(5) -0.019(6)
C56A 0.087(8) 0.142(8) 0.144(7) 0.011(6) 0.028(7) -0.048(7)
C57A 0.119(8) 0.138(8) 0.119(8) -0.016(7) -0.016(7) -0.036(7)
C58A 0.141(7) 0.095(8) 0.097(8) -0.044(6) -0.025(6) -0.037(6)
C59A 0.155(7) 0.049(5) 0.112(7) -0.036(5) 0.029(6) 0.027(6)
C60A 0.122(7) 0.058(7) 0.135(7) -0.019(6) 0.038(5) 0.031(6)
C61A 0.132(7) 0.043(5) 0.121(7) 0.031(5) -0.006(6) 0.035(5)
C62A 0.129(5) 0.105(5) 0.057(4) 0.066(4) 0.012(4) 0.009(4)
C63A 0.125(8) 0.138(7) 0.083(7) 0.038(5) 0.058(5) -0.039(6)
C64A 0.098(8) 0.120(7) 0.146(7) -0.007(6) 0.002(6) -0.074(6)
C65A 0.159(7) 0.037(5) 0.124(7) -0.040(6) 0.002(6) -0.029(6)
C66A 0.155(8) 0.045(7) 0.153(7) 0.000(6) 0.009(6) -0.050(6)
C67A 0.174(7) 0.048(7) 0.125(7) 0.038(6) 0.017(6) -0.008(6)
C68A 0.154(6) 0.082(5) 0.112(5) 0.060(4) 0.039(4) -0.031(5)
C69A 0.138(7) 0.104(7) 0.118(7) 0.050(6) 0.023(6) -0.060(6)
C70A 0.150(8) 0.082(8) 0.136(7) 0.012(6) 0.035(6) -0.075(6)
C1B 0.067(7) 0.174(8) 0.151(8) -0.003(7) 0.040(6) -0.068(6)
C2B 0.109(8) 0.132(8) 0.162(8) -0.020(6) 0.009(7) -0.076(7)
C3B 0.140(8) 0.084(8) 0.155(8) -0.006(7) 0.016(7) -0.078(6)
C4B 0.156(8) 0.120(8) 0.139(8) 0.024(7) 0.043(7) -0.064(7)
C5B 0.101(8) 0.154(8) 0.149(8) 0.035(7) 0.058(7) -0.057(6)
C6B 0.114(7) 0.171(7) 0.101(8) 0.029(7) 0.062(6) -0.005(7)
C7B 0.154(6) 0.082(5) 0.112(5) 0.060(4) 0.039(4) -0.031(5)
C8B 0.041(8) 0.187(8) 0.155(8) 0.001(7) 0.003(7) -0.004(7)
C9B 0.160(7) 0.043(6) 0.146(8) -0.018(6) 0.028(6) -0.056(6)
C10B 0.107(7) 0.145(8) 0.103(7) -0.038(6) -0.049(6) -0.047(7)
C11B 0.166(8) 0.132(8) 0.097(9) -0.044(7) -0.016(7) -0.030(7)
C12B 0.104(9) 0.177(8) 0.102(8) 0.003(7) -0.055(7) 0.000(7)
C13B 0.059(7) 0.164(8) 0.142(8) 0.017(7) -0.032(7) 0.025(7)
C14B 0.084(8) 0.158(8) 0.148(7) 0.007(7) 0.036(7) 0.032(7)
C15B 0.107(8) 0.164(8) 0.109(7) -0.007(7) 0.073(6) 0.030(7)
C16B 0.139(7) 0.152(7) 0.062(8) 0.031(7) 0.061(6) -0.007(6)
C17B 0.152(7) 0.123(7) 0.075(8) 0.051(6) 0.036(7) -0.016(6)
C18B 0.169(7) 0.056(7) 0.128(7) 0.045(6) 0.017(6) 0.001(6)
C19B 0.164(7) 0.038(7) 0.148(7) 0.010(6) 0.032(6) 0.008(7)
C20B 0.159(7) 0.086(8) 0.121(7) -0.052(7) 0.014(6) -0.019(7)
C21B 0.154(7) 0.082(8) 0.112(7) -0.045(6) 0.047(6) -0.005(7)
C22B 0.147(7) 0.061(8) 0.147(7) -0.021(7) 0.032(6) 0.026(7)
C23B 0.145(7) 0.101(8) 0.082(7) 0.057(5) -0.001(6) 0.024(6)
C24B 0.129(5) 0.105(5) 0.057(4) 0.066(4) 0.012(4) 0.009(4)
C25B 0.157(7) 0.141(7) 0.039(7) -0.013(6) 0.041(6) 0.008(6)
C26B 0.140(8) 0.128(7) 0.070(7) -0.034(6) 0.063(6) 0.042(6)
C27B 0.083(7) 0.123(8) 0.141(8) 0.011(6) 0.032(7) 0.072(5)
C28B 0.082(8) 0.140(8) 0.134(7) 0.030(7) -0.020(6) 0.051(7)
C29B 0.131(8) 0.171(7) 0.048(7) 0.005(7) -0.049(6) 0.016(6)
C30B 0.168(7) 0.156(8) 0.040(8) -0.017(7) -0.015(7) -0.001(7)
C31B 0.160(7) 0.157(7) 0.038(6) -0.037(6) 0.009(7) 0.008(6)
C32B 0.154(7) 0.113(8) 0.079(7) -0.036(6) 0.058(6) 0.016(6)
C33B 0.103(7) 0.077(7) 0.119(7) 0.011(6) 0.024(6) 0.056(5)
C34B 0.110(8) 0.089(7) 0.107(7) 0.045(6) 0.001(6) 0.039(6)
C35B 0.134(7) 0.139(7) 0.045(7) 0.019(6) -0.013(6) 0.000(6)
C36B 0.164(7) 0.137(7) 0.040(8) -0.026(7) 0.002(7) -0.002(6)
C37B 0.155(7) 0.109(7) 0.091(7) -0.051(6) 0.054(6) 0.042(6)
C38B 0.128(8) 0.097(8) 0.134(7) 0.000(6) 0.050(6) 0.063(6)
C39B 0.117(8) 0.123(7) 0.093(8) 0.045(6) -0.011(6) 0.058(6)
C40B 0.151(7) 0.144(7) 0.040(6) 0.028(6) -0.038(6) 0.042(6)
C41B 0.181(7) 0.151(8) 0.040(7) 0.027(7) -0.001(7) 0.014(6)
C42B 0.169(8) 0.160(7) 0.028(6) 0.010(6) 0.027(7) 0.018(6)
C43B 0.116(8) 0.126(7) 0.106(7) -0.009(7) 0.062(6) 0.034(6)
C44B 0.091(7) 0.110(7) 0.127(8) 0.005(6) 0.051(6) 0.053(6)
C45B 0.099(8) 0.135(7) 0.095(8) 0.025(6) -0.031(6) 0.020(6)
C46B 0.098(8) 0.148(7) 0.093(8) 0.016(7) -0.033(6) 0.000(7)
C47B 0.173(8) 0.136(8) 0.049(9) -0.039(7) 0.008(7) -0.024(7)
C48B 0.175(7) 0.102(7) 0.074(6) -0.064(5) 0.044(6) 0.007(6)
C49B 0.142(7) 0.063(7) 0.136(7) 0.007(6) 0.033(6) 0.053(6)
C50B 0.127(7) 0.081(6) 0.107(7) 0.044(6) 0.026(6) 0.061(5)
C51B 0.163(7) 0.077(8) 0.111(7) 0.053(6) 0.036(6) 0.016(7)
C52B 0.173(8) 0.093(6) 0.077(7) 0.066(5) 0.047(6) 0.016(6)
C53B 0.159(8) 0.155(7) 0.083(8) 0.012(7) 0.078(7) 0.008(6)
C54B 0.117(7) 0.145(7) 0.101(7) 0.006(6) 0.086(5) 0.015(6)
C55B 0.074(7) 0.144(8) 0.145(7) 0.017(6) 0.031(7) 0.031(6)
C56B 0.057(7) 0.148(7) 0.147(7) 0.014(7) -0.002(7) 0.002(7)
C57B 0.096(7) 0.148(7) 0.096(8) -0.017(7) -0.054(6) -0.039(6)
C58B 0.134(7) 0.131(7) 0.075(7) -0.047(6) -0.039(6) -0.043(6)
C59B 0.172(8) 0.074(9) 0.135(8) -0.040(7) 0.022(7) -0.013(7)
C60B 0.168(7) 0.040(7) 0.141(7) -0.024(6) 0.044(6) 0.014(6)
C61B 0.165(7) 0.035(5) 0.133(7) 0.036(6) 0.031(6) -0.011(6)
C62B 0.158(7) 0.113(7) 0.097(7) 0.062(6) 0.078(6) -0.002(6)
C63B 0.077(7) 0.147(7) 0.148(8) 0.025(6) 0.066(6) 0.003(7)
C64B 0.062(6) 0.152(7) 0.138(7) -0.013(6) -0.029(6) -0.036(6)
C65B 0.148(7) 0.085(7) 0.129(8) -0.045(6) 0.007(6) -0.057(7)
C66B 0.110(7) 0.077(7) 0.158(7) -0.005(6) 0.012(6) -0.073(5)
C67B 0.143(7) 0.081(7) 0.146(7) 0.027(6) 0.065(6) -0.058(6)
C68B 0.127(8) 0.094(8) 0.152(7) 0.050(6) 0.075(6) -0.028(6)
C69B 0.086(7) 0.152(7) 0.153(7) 0.021(6) 0.058(7) -0.025(6)
C70B 0.067(7) 0.148(8) 0.164(7) -0.013(6) 0.005(7) -0.056(6)

loop_
_atom_type_symbol
_atom_type_description
_atom_type_scat_dispersion_real
_atom_type_scat_dispersion_imag
_atom_type_scat_source
C C 0.0181 0.0091 'International Tables Vol C Tables 4.2.6.8 and 6.1.1.4'
H H 0.0000 0.0000 'International Tables Vol C Tables 4.2.6.8 and 6.1.1.4'
Si Si 0.2541 0.3302 'International Tables Vol C Tables 4.2.6.8 and 6.1.1.4'

loop_
_geom_angle_atom_site_label_1
_geom_angle_atom_site_label_2
_geom_angle_atom_site_label_3
_geom_angle
C2 C1 C20 120.61(18)
C29 C1 C2 119.35(19)
C29 C1 C20 119.24(19)
C1 C2 C3 126.41(18)
C21 C2 C1 117.68(18)
C21 C2 C3 114.92(18)
C2 C3 H3 118.6
C4 C3 C2 122.75(19)
C4 C3 H3 118.6
C3 C4 H4 119.4
C3 C4 C5 121.13(19)
C5 C4 H4 119.4
C4 C5 C6 136.37(19)
C22 C5 C4 115.37(19)
C22 C5 C6 105.70(17)
C7 C6 C5 136.5(2)
C7 C6 C24 115.72(19)
C24 C6 C5 106.22(17)
C6 C7 H7 120.5
C6 C7 C8 119.0(2)
C8 C7 H7 120.5
C7 C8 H8 118.0
C9 C8 C7 123.9(2)
C9 C8 H8 118.0
C8 C9 H9 120.3
C8 C9 C10 119.5(2)
C10 C9 H9 120.3
C9 C10 C11 126.61(19)
C24 C10 C9 114.33(19)
C24 C10 C11 118.11(18)
C12 C11 C10 120.36(17)
C37 C11 C10 118.89(18)
C37 C11 C12 120.26(19)
C11 C12 C13 126.30(18)
C25 C12 C11 117.72(18)
C25 C12 C13 114.91(18)
C12 C13 H13 118.7
C14 C13 C12 122.63(18)
C14 C13 H13 118.7
C13 C14 H14 119.3
C13 C14 C15 121.32(18)
C15 C14 H14 119.3
C14 C15 C16 136.14(19)
C26 C15 C14 115.59(18)
C26 C15 C16 105.73(17)
C17 C16 C15 136.5(2)
C17 C16 C28 116.23(19)
C28 C16 C15 105.76(17)
C16 C17 H17 120.7
C16 C17 C18 118.6(2)
C18 C17 H17 120.7
C17 C18 H18 118.0
C19 C18 C17 123.9(2)
C19 C18 H18 118.1
C18 C19 H19 120.1
C18 C19 C20 119.8(2)
C20 C19 H19 120.1
C19 C20 C1 126.79(19)
C28 C20 C1 118.23(19)
C28 C20 C19 113.89(19)
C22 C21 C2 120.32(18)
C27 C21 C2 120.65(18)
C27 C21 C22 115.42(17)
C5 C22 C21 124.07(18)
C5 C22 C23 110.79(18)
C21 C22 C23 119.77(17)
C24 C23 C22 107.77(17)
C24 C23 C25 121.32(18)
C25 C23 C22 124.46(18)
C10 C24 C6 126.46(19)
C23 C24 C6 109.42(18)
C23 C24 C10 121.27(18)
C23 C25 C12 120.61(18)
C23 C25 C26 115.35(17)
C26 C25 C12 120.56(18)
C15 C26 C25 123.80(18)
C15 C26 C27 110.70(17)
C25 C26 C27 119.76(17)
C21 C27 C26 124.56(18)
C28 C27 C21 121.50(18)
C28 C27 C26 108.03(17)
C20 C28 C16 126.22(19)
C27 C28 C16 109.67(18)
C27 C28 C20 121.01(19)
C30 C29 C1 177.4(2)
C29 C30 Si1 177.4(4)
C29 C30 Si1' 176.8(4)
C30 Si1 C31 106.3(5)
C30 Si1 C33 107.0(5)
C30 Si1 C35 108.9(5)
C33 Si1 C31 112.7(6)
C35 Si1 C31 111.8(6)
C35 Si1 C33 110.0(6)
Si1 C31 H31A 108.7
Si1 C31 H31B 108.7
H31A C31 H31B 107.6
C32 C31 Si1 114.4(5)
C32 C31 H31A 108.7
C32 C31 H31B 108.7
C31 C32 H32A 109.5
C31 C32 H32B 109.5
C31 C32 H32C 109.5
H32A C32 H32B 109.5
H32A C32 H32C 109.5
H32B C32 H32C 109.5
Si1 C33 H33A 108.7
Si1 C33 H33B 108.7
H33A C33 H33B 107.6
C34 C33 Si1 114.0(7)
C34 C33 H33A 108.7
C34 C33 H33B 108.7
C33 C34 H34A 109.5
C33 C34 H34B 109.5
C33 C34 H34C 109.5
H34A C34 H34B 109.5
H34A C34 H34C 109.5
H34B C34 H34C 109.5
Si1 C35 H35A 109.4
Si1 C35 H35B 109.4
H35A C35 H35B 108.0
C36 C35 Si1 111.2(7)
C36 C35 H35A 109.4
C36 C35 H35B 109.4
C35 C36 H36A 109.5
C35 C36 H36B 109.5
C35 C36 H36C 109.5
H36A C36 H36B 109.5
H36A C36 H36C 109.5
H36B C36 H36C 109.5
C30 Si1' C31' 107.8(5)
C30 Si1' C33' 107.9(5)
C30 Si1' C35' 106.7(5)
C31' Si1' C35' 108.1(6)
C33' Si1' C31' 113.9(6)
C33' Si1' C35' 112.3(6)
Si1' C31' H31C 109.5
Si1' C31' H31D 109.5
H31C C31' H31D 108.1
C32' C31' Si1' 110.8(7)
C32' C31' H31C 109.5
C32' C31' H31D 109.5
C31' C32' H32D 109.5
C31' C32' H32E 109.5
C31' C32' H32F 109.5
H32D C32' H32E 109.5
H32D C32' H32F 109.5
H32E C32' H32F 109.5
Si1' C33' H33C 108.5
Si1' C33' H33D 108.5
H33C C33' H33D 107.5
C34' C33' Si1' 115.3(6)
C34' C33' H33C 108.5
C34' C33' H33D 108.5
C33' C34' H34D 109.5
C33' C34' H34E 109.5
C33' C34' H34F 109.5
H34D C34' H34E 109.5
H34D C34' H34F 109.5
H34E C34' H34F 109.5
Si1' C35' H35C 108.3
Si1' C35' H35D 108.3
H35C C35' H35D 107.4
C36' C35' Si1' 115.8(7)
C36' C35' H35C 108.3
C36' C35' H35D 108.3
C35' C36' H36D 109.5
C35' C36' H36E 109.5
C35' C36' H36F 109.5
H36D C36' H36E 109.5
H36D C36' H36F 109.5
H36E C36' H36F 109.5
C38 C37 C11 177.8(2)
C37 C38 Si2 175.3(2)
C38 Si2 C39 107.20(12)
C38 Si2 C41 109.48(11)
C38 Si2 C43 107.13(11)
C39 Si2 C41 110.04(13)
C43 Si2 C39 111.40(12)
C43 Si2 C41 111.44(12)
Si2 C39 H39A 108.6
Si2 C39 H39B 108.6
H39A C39 H39B 107.6
C40 C39 Si2 114.6(2)
C40 C39 H39A 108.6
C40 C39 H39B 108.6
C39 C40 H40A 109.5
C39 C40 H40B 109.5
C39 C40 H40C 109.5
H40A C40 H40B 109.5
H40A C40 H40C 109.5
H40B C40 H40C 109.5
Si2 C41 H41A 109.0
Si2 C41 H41B 109.0
H41A C41 H41B 107.8
C42 C41 Si2 112.90(19)
C42 C41 H41A 109.0
C42 C41 H41B 109.0
C41 C42 H42A 109.5
C41 C42 H42B 109.5
C41 C42 H42C 109.5
H42A C42 H42B 109.5
H42A C42 H42C 109.5
H42B C42 H42C 109.5
Si2 C43 H43A 108.7
Si2 C43 H43B 108.7
H43A C43 H43B 107.6
C44 C43 Si2 114.06(19)
C44 C43 H43A 108.7
C44 C43 H43B 108.7
C43 C44 H44A 109.5
C43 C44 H44B 109.5
C43 C44 H44C 109.5
H44A C44 H44B 109.5
H44A C44 H44C 109.5
H44B C44 H44C 109.5
C2A C1A C5A 108.8
C2A C1A C8A 118.8
C5A C1A C8A 119.1
C1A C2A C3A 107.7
C1A C2A C10A 120.1
C3A C2A C10A 118.6
C2A C3A C4A 107.9
C2A C3A C9A 120.4
C4A C3A C9A 118.3
C3A C4A C5A 108.5
C3A C4A C7A 120.1
C7A C4A C5A 118.5
C1A C5A C4A 107.0
C6A C5A C1A 119.5
C6A C5A C4A 119.7
C5A C6A C15A 120.9
C16A C6A C5A 121.0
C16A C6A C15A 105.8
C17A C7A C4A 121.8
C17A C7A C18A 106.2
C18A C7A C4A 120.7
C13A C8A C1A 121.1
C14A C8A C1A 121.4
C14A C8A C13A 106.3
C19A C9A C3A 122.0
C19A C9A C20A 106.2
C20A C9A C3A 120.4
C2A C10A C11A 121.2
C12A C10A C2A 120.8
C12A C10A C11A 105.7
C10A C11A C30A 110.1
C20A C11A C10A 119.9
C20A C11A C30A 119.1
C10A C12A C29A 110.7
C13A C12A C10A 119.4
C13A C12A C29A 119.3
C8A C13A C28A 110.1
C12A C13A C8A 119.8
C12A C13A C28A 119.6
C8A C14A C27A 109.8
C15A C14A C8A 119.3
C15A C14A C27A 120.1
C6A C15A C26A 110.2
C14A C15A C6A 119.8
C14A C15A C26A 119.1
C6A C16A C25A 110.3
C17A C16A C6A 119.7
C17A C16A C25A 119.5
C7A C17A C24A 110.2
C16A C17A C7A 119.3
C16A C17A C24A 119.8
C7A C18A C23A 110.2
C19A C18A C7A 119.7
C19A C18A C23A 119.6
C9A C19A C22A 110.5
C18A C19A C9A 119.3
C18A C19A C22A 119.3
C9A C20A C21A 109.7
C11A C20A C9A 119.6
C11A C20A C21A 120.2
C20A C21A C22A 107.4
C20A C21A C32A 121.9
C32A C21A C22A 122.3
C19A C22A C21A 106.3
C19A C22A C33A 123.0
C33A C22A C21A 121.6
C18A C23A C24A 106.6
C18A C23A C34A 122.8
C34A C23A C24A 121.7
C17A C24A C23A 106.8
C17A C24A C35A 122.7
C35A C24A C23A 121.6
C16A C25A C26A 107.1
C16A C25A C36A 122.1
C36A C25A C26A 122.4
C15A C26A C25A 106.6
C15A C26A C37A 123.0
C37A C26A C25A 121.4
C14A C27A C28A 107.3
C14A C27A C38A 122.0
C38A C27A C28A 122.3
C13A C28A C27A 106.5
C13A C28A C39A 122.8
C39A C28A C27A 121.7
C12A C29A C30A 106.5
C12A C29A C40A 123.0
C40A C29A C30A 121.6
C11A C30A C29A 106.9
C11A C30A C31A 122.9
C31A C30A C29A 121.5
C30A C31A C32A 117.3
C42A C31A C30A 116.4
C42A C31A C32A 117.4
C21A C32A C31A 118.2
C21A C32A C43A 115.0
C43A C32A C31A 118.0
C22A C33A C34A 117.5
C22A C33A C44A 116.2
C44A C33A C34A 117.4
C23A C34A C33A 117.5
C23A C34A C45A 116.2
C45A C34A C33A 117.5
C24A C35A C36A 117.2
C24A C35A C46A 116.3
C46A C35A C36A 117.6
C25A C36A C35A 118.3
C25A C36A C47A 115.0
C47A C36A C35A 117.9
C26A C37A C38A 117.2
C48A C37A C26A 116.3
C48A C37A C38A 117.4
C27A C38A C37A 118.3
C27A C38A C49A 115.0
C49A C38A C37A 117.8
C28A C39A C40A 117.6
C28A C39A C50A 116.1
C50A C39A C40A 117.5
C29A C40A C39A 117.5
C29A C40A C41A 116.4
C41A C40A C39A 117.4
C40A C41A C42A 121.5
C52A C41A C40A 123.0
C52A C41A C42A 107.0
C31A C42A C41A 121.6
C53A C42A C31A 122.8
C53A C42A C41A 107.0
C32A C43A C44A 122.6
C54A C43A C32A 122.0
C54A C43A C44A 107.2
C33A C44A C43A 121.2
C55A C44A C33A 122.9
C55A C44A C43A 107.2
C34A C45A C46A 121.6
C56A C45A C34A 122.8
C56A C45A C46A 107.2
C35A C46A C45A 121.7
C57A C46A C35A 122.6
C57A C46A C45A 107.2
C36A C47A C48A 122.4
C58A C47A C36A 122.1
C58A C47A C48A 107.2
C37A C48A C47A 121.4
C59A C48A C37A 123.3
C59A C48A C47A 106.6
C38A C49A C50A 122.6
C60A C49A C38A 122.0
C60A C49A C50A 107.1
C39A C50A C49A 121.3
C51A C50A C39A 122.8
C51A C50A C49A 107.3
C52A C51A C50A 119.8
C52A C51A C61A 120.0
C61A C51A C50A 109.0
C51A C52A C41A 119.2
C51A C52A C62A 119.9
C62A C52A C41A 109.6
C54A C53A C42A 119.5
C54A C53A C62A 119.7
C62A C53A C42A 109.6
C53A C54A C43A 119.9
C53A C54A C63A 120.4
C63A C54A C43A 108.8
C56A C55A C44A 119.5
C56A C55A C63A 119.6
C63A C55A C44A 109.3
C55A C56A C45A 119.5
C55A C56A C64A 120.2
C64A C56A C45A 108.9
C58A C57A C46A 119.7
C58A C57A C64A 119.8
C64A C57A C46A 109.2
C57A C58A C47A 119.6
C57A C58A C65A 120.0
C65A C58A C47A 109.5
C60A C59A C48A 118.7
C60A C59A C65A 119.9
C65A C59A C48A 110.4
C59A C60A C49A 120.3
C59A C60A C61A 119.6
C61A C60A C49A 109.0
C51A C61A C67A 120.1
C60A C61A C51A 107.5
C60A C61A C67A 121.2
C52A C62A C68A 120.9
C53A C62A C52A 106.8
C53A C62A C68A 120.2
C54A C63A C69A 120.2
C55A C63A C54A 107.5
C55A C63A C69A 120.7
C56A C64A C70A 120.6
C57A C64A C56A 107.5
C57A C64A C70A 120.6
C59A C65A C58A 106.4
C59A C65A C66A 120.7
C66A C65A C58A 120.5
C65A C66A C67A 119.8
C65A C66A C70A 119.6
C70A C66A C67A 107.0
C61A C67A C66A 118.7
C68A C67A C61A 120.1
C68A C67A C66A 108.7
C62A C68A C67A 119.0
C69A C68A C62A 120.3
C69A C68A C67A 107.7
C68A C69A C63A 119.2
C68A C69A C70A 108.0
C70A C69A C63A 119.8
C66A C70A C64A 119.5
C69A C70A C64A 119.0
C69A C70A C66A 108.6
C2B C1B C5B 108.8
C2B C1B C8B 118.7
C5B C1B C8B 119.1
C1B C2B C10B 120.1
C3B C2B C1B 107.7
C3B C2B C10B 118.6
C2B C3B C4B 107.9
C2B C3B C9B 120.4
C4B C3B C9B 118.3
C3B C4B C5B 108.5
C3B C4B C7B 120.1
C7B C4B C5B 118.5
C1B C5B C4B 107.0
C6B C5B C1B 119.5
C6B C5B C4B 119.7
C5B C6B C15B 120.9
C16B C6B C5B 121.0
C16B C6B C15B 105.8
C17B C7B C4B 121.8
C17B C7B C18B 106.2
C18B C7B C4B 120.6
C13B C8B C1B 121.1
C14B C8B C1B 121.4
C14B C8B C13B 106.3
C19B C9B C3B 122.0
C19B C9B C20B 106.2
C20B C9B C3B 120.3
C11B C10B C2B 121.2
C12B C10B C2B 120.8
C12B C10B C11B 105.7
C10B C11B C30B 110.1
C20B C11B C10B 119.8
C20B C11B C30B 119.1
C10B C12B C29B 110.7
C13B C12B C10B 119.4
C13B C12B C29B 119.3
C12B C13B C8B 119.8
C12B C13B C28B 119.6
C28B C13B C8B 110.1
C8B C14B C27B 109.9
C15B C14B C8B 119.3
C15B C14B C27B 120.1
C6B C15B C26B 110.2
C14B C15B C6B 119.8
C14B C15B C26B 119.0
C6B C16B C25B 110.2
C17B C16B C6B 119.7
C17B C16B C25B 119.6
C7B C17B C24B 110.1
C16B C17B C7B 119.3
C16B C17B C24B 119.8
C19B C18B C7B 119.7
C19B C18B C23B 119.6
C23B C18B C7B 110.1
C9B C19B C22B 110.5
C18B C19B C9B 119.3
C18B C19B C22B 119.4
C9B C20B C21B 109.7
C11B C20B C9B 119.7
C11B C20B C21B 120.2
C20B C21B C22B 107.3
C20B C21B C32B 121.9
C32B C21B C22B 122.4
C19B C22B C21B 106.3
C19B C22B C33B 122.9
C33B C22B C21B 121.6
C18B C23B C24B 106.7
C18B C23B C34B 122.7
C34B C23B C24B 121.7
C17B C24B C23B 106.8
C17B C24B C35B 122.6
C35B C24B C23B 121.6
C16B C25B C26B 107.1
C16B C25B C36B 122.1
C36B C25B C26B 122.4
C15B C26B C25B 106.6
C15B C26B C37B 123.0
C37B C26B C25B 121.5
C14B C27B C28B 107.3
C14B C27B C38B 122.0
C38B C27B C28B 122.3
C13B C28B C27B 106.5
C13B C28B C39B 122.8
C39B C28B C27B 121.8
C12B C29B C30B 106.5
C12B C29B C40B 123.0
C40B C29B C30B 121.7
C11B C30B C29B 106.9
C11B C30B C31B 122.9
C31B C30B C29B 121.5
C30B C31B C32B 117.3
C42B C31B C30B 116.4
C42B C31B C32B 117.5
C21B C32B C31B 118.3
C21B C32B C43B 115.0
C43B C32B C31B 118.0
C22B C33B C34B 117.5
C22B C33B C44B 116.2
C44B C33B C34B 117.4
C23B C34B C33B 117.5
C23B C34B C45B 116.1
C45B C34B C33B 117.5
C24B C35B C36B 117.2
C24B C35B C46B 116.3
C46B C35B C36B 117.5
C25B C36B C35B 118.3
C25B C36B C47B 115.0
C47B C36B C35B 117.9
C26B C37B C38B 117.2
C48B C37B C26B 116.3
C48B C37B C38B 117.4
C27B C38B C37B 118.2
C27B C38B C49B 115.0
C49B C38B C37B 117.9
C28B C39B C40B 117.6
C50B C39B C28B 116.0
C50B C39B C40B 117.5
C29B C40B C39B 117.5
C41B C40B C29B 116.3
C41B C40B C39B 117.4
C40B C41B C42B 121.5
C52B C41B C40B 122.9
C52B C41B C42B 107.0
C31B C42B C41B 121.6
C53B C42B C31B 122.8
C53B C42B C41B 107.0
C32B C43B C44B 122.6
C54B C43B C32B 122.0
C54B C43B C44B 107.2
C33B C44B C43B 121.2
C55B C44B C33B 123.0
C55B C44B C43B 107.2
C34B C45B C46B 121.6
C56B C45B C34B 122.7
C56B C45B C46B 107.2
C35B C46B C45B 121.7
C57B C46B C35B 122.6
C57B C46B C45B 107.2
C36B C47B C48B 122.5
C58B C47B C36B 122.1
C58B C47B C48B 107.2
C37B C48B C47B 121.3
C59B C48B C37B 123.3
C59B C48B C47B 106.6
C38B C49B C50B 122.6
C60B C49B C38B 122.0
C60B C49B C50B 107.2
C39B C50B C49B 121.4
C51B C50B C39B 122.7
C51B C50B C49B 107.3
C52B C51B C50B 119.8
C52B C51B C61B 120.1
C61B C51B C50B 109.0
C51B C52B C41B 119.2
C51B C52B C62B 119.9
C62B C52B C41B 109.5
C42B C53B C62B 109.6
C54B C53B C42B 119.5
C54B C53B C62B 119.7
C53B C54B C43B 119.9
C53B C54B C63B 120.4
C63B C54B C43B 108.8
C56B C55B C44B 119.5
C56B C55B C63B 119.6
C63B C55B C44B 109.3
C55B C56B C45B 119.5
C55B C56B C64B 120.2
C64B C56B C45B 108.9
C58B C57B C46B 119.8
C58B C57B C64B 119.8
C64B C57B C46B 109.2
C57B C58B C47B 119.6
C57B C58B C65B 120.0
C65B C58B C47B 109.5
C60B C59B C48B 118.8
C60B C59B C65B 119.9
C65B C59B C48B 110.3
C59B C60B C49B 120.3
C59B C60B C61B 119.7
C61B C60B C49B 109.0
C51B C61B C67B 120.0
C60B C61B C51B 107.6
C60B C61B C67B 121.2
C52B C62B C68B 120.8
C53B C62B C52B 106.8
C53B C62B C68B 120.2
C54B C63B C69B 120.2
C55B C63B C54B 107.5
C55B C63B C69B 120.7
C56B C64B C70B 120.5
C57B C64B C56B 107.5
C57B C64B C70B 120.6
C59B C65B C58B 106.4
C59B C65B C66B 120.7
C66B C65B C58B 120.5
C65B C66B C67B 119.9
C65B C66B C70B 119.6
C70B C66B C67B 107.1
C61B C67B C66B 118.7
C68B C67B C61B 120.2
C68B C67B C66B 108.7
C62B C68B C67B 119.0
C69B C68B C62B 120.3
C69B C68B C67B 107.7
C68B C69B C63B 119.2
C68B C69B C70B 108.0
C70B C69B C63B 119.8
C66B C70B C64B 119.5
C66B C70B C69B 108.6
C69B C70B C64B 119.0

loop_
_geom_bond_atom_site_label_1
_geom_bond_atom_site_label_2
_geom_bond_distance
C1 C2 1.433(3)
C1 C20 1.437(3)
C1 C29 1.429(3)
C2 C3 1.436(3)
C2 C21 1.427(3)
C3 H3 0.9500
C3 C4 1.386(3)
C4 H4 0.9500
C4 C5 1.429(3)
C5 C6 1.499(3)
C5 C22 1.388(3)
C6 C7 1.372(3)
C6 C24 1.440(3)
C7 H7 0.9500
C7 C8 1.426(3)
C8 H8 0.9500
C8 C9 1.376(3)
C9 H9 0.9500
C9 C10 1.430(3)
C10 C11 1.442(3)
C10 C24 1.400(3)
C11 C12 1.435(3)
C11 C37 1.427(3)
C12 C13 1.436(3)
C12 C25 1.425(3)
C13 H13 0.9500
C13 C14 1.384(3)
C14 H14 0.9500
C14 C15 1.427(3)
C15 C16 1.512(3)
C15 C26 1.385(3)
C16 C17 1.365(3)
C16 C28 1.437(3)
C17 H17 0.9500
C17 C18 1.431(3)
C18 H18 0.9500
C18 C19 1.370(3)
C19 H19 0.9500
C19 C20 1.433(3)
C20 C28 1.405(3)
C21 C22 1.403(3)
C21 C27 1.382(3)
C22 C23 1.436(3)
C23 C24 1.384(3)
C23 C25 1.384(3)
C25 C26 1.404(3)
C26 C27 1.435(3)
C27 C28 1.382(3)
C29 C30 1.207(3)
C30 Si1 1.831(9)
C30 Si1' 1.849(9)
Si1 C31 1.880(9)
Si1 C33 1.866(9)
Si1 C35 1.839(9)
C31 H31A 0.9900
C31 H31B 0.9900
C31 C32 1.498(8)
C32 H32A 0.9800
C32 H32B 0.9800
C32 H32C 0.9800
C33 H33A 0.9900
C33 H33B 0.9900
C33 C34 1.506(10)
C34 H34A 0.9800
C34 H34B 0.9800
C34 H34C 0.9800
C35 H35A 0.9900
C35 H35B 0.9900
C35 C36 1.570(10)
C36 H36A 0.9800
C36 H36B 0.9800
C36 H36C 0.9800
Si1' C31' 1.884(10)
Si1' C33' 1.859(10)
Si1' C35' 1.887(10)
C31' H31C 0.9900
C31' H31D 0.9900
C31' C32' 1.543(11)
C32' H32D 0.9800
C32' H32E 0.9800
C32' H32F 0.9800
C33' H33C 0.9900
C33' H33D 0.9900
C33' C34' 1.526(10)
C34' H34D 0.9800
C34' H34E 0.9800
C34' H34F 0.9800
C35' H35C 0.9900
C35' H35D 0.9900
C35' C36' 1.525(10)
C36' H36D 0.9800
C36' H36E 0.9800
C36' H36F 0.9800
C37 C38 1.206(3)
C38 Si2 1.840(2)
Si2 C39 1.868(3)
Si2 C41 1.870(3)
Si2 C43 1.867(2)
C39 H39A 0.9900
C39 H39B 0.9900
C39 C40 1.522(4)
C40 H40A 0.9800
C40 H40B 0.9800
C40 H40C 0.9800
C41 H41A 0.9900
C41 H41B 0.9900
C41 C42 1.529(4)
C42 H42A 0.9800
C42 H42B 0.9800
C42 H42C 0.9800
C43 H43A 0.9900
C43 H43B 0.9900
C43 C44 1.510(4)
C44 H44A 0.9800
C44 H44B 0.9800
C44 H44C 0.9800
C1A C2A 1.4051
C1A C5A 1.4074
C1A C8A 1.4105
C2A C3A 1.4053
C2A C10A 1.4067
C3A C4A 1.4061
C3A C9A 1.4092
C4A C5A 1.4110
C4A C7A 1.4100
C5A C6A 1.4055
C6A C15A 1.4087
C6A C16A 1.4053
C7A C17A 1.4019
C7A C18A 1.4053
C8A C13A 1.4067
C8A C14A 1.4029
C9A C19A 1.4011
C9A C20A 1.4052
C10A C11A 1.4072
C10A C12A 1.4044
C11A C20A 1.3971
C11A C30A 1.4108
C12A C13A 1.3997
C12A C29A 1.4058
C13A C28A 1.4081
C14A C15A 1.3976
C14A C27A 1.4059
C15A C26A 1.4110
C16A C17A 1.3997
C16A C25A 1.4054
C17A C24A 1.4066
C18A C19A 1.3984
C18A C23A 1.4065
C19A C22A 1.4066
C20A C21A 1.4064
C21A C22A 1.4299
C21A C32A 1.4272
C22A C33A 1.4249
C23A C24A 1.4343
C23A C34A 1.4265
C24A C35A 1.4247
C25A C26A 1.4292
C25A C36A 1.4284
C26A C37A 1.4256
C27A C28A 1.4308
C27A C38A 1.4273
C28A C39A 1.4246
C29A C30A 1.4319
C29A C40A 1.4268
C30A C31A 1.4264
C31A C32A 1.4618
C31A C42A 1.4252
C32A C43A 1.4292
C33A C34A 1.4654
C33A C44A 1.4252
C34A C45A 1.4267
C35A C36A 1.4632
C35A C46A 1.4253
C36A C47A 1.4293
C37A C38A 1.4603
C37A C48A 1.4237
C38A C49A 1.4290
C39A C40A 1.4660
C39A C50A 1.4249
C40A C41A 1.4268
C41A C42A 1.4330
C41A C52A 1.4078
C42A C53A 1.4062
C43A C44A 1.4318
C43A C54A 1.4114
C44A C55A 1.4065
C45A C46A 1.4353
C45A C56A 1.4087
C46A C57A 1.4061
C47A C48A 1.4305
C47A C58A 1.4136
C48A C59A 1.4063
C49A C50A 1.4319
C49A C60A 1.4109
C50A C51A 1.4064
C51A C52A 1.3955
C51A C61A 1.4056
C52A C62A 1.4058
C53A C54A 1.3954
C53A C62A 1.4057
C54A C63A 1.4074
C55A C56A 1.3950
C55A C63A 1.4007
C56A C64A 1.4079
C57A C58A 1.3970
C57A C64A 1.4042
C58A C65A 1.4078
C59A C60A 1.3972
C59A C65A 1.4020
C60A C61A 1.4037
C61A C67A 1.4119
C62A C68A 1.4080
C63A C69A 1.4110
C64A C70A 1.4123
C65A C66A 1.4062
C66A C67A 1.4122
C66A C70A 1.4083
C67A C68A 1.4083
C68A C69A 1.4055
C69A C70A 1.4075
C1B C2B 1.4072
C1B C5B 1.4073
C1B C8B 1.4119
C2B C3B 1.4062
C2B C10B 1.4081
C3B C4B 1.4067
C3B C9B 1.4099
C4B C5B 1.4119
C4B C7B 1.4108
C5B C6B 1.4069
C6B C15B 1.4098
C6B C16B 1.4060
C7B C17B 1.4025
C7B C18B 1.4068
C8B C13B 1.4091
C8B C14B 1.4030
C9B C19B 1.4020
C9B C20B 1.4060
C10B C11B 1.4075
C10B C12B 1.4056
C11B C20B 1.3978
C11B C30B 1.4124
C12B C13B 1.4005
C12B C29B 1.4072
C13B C28B 1.4086
C14B C15B 1.3985
C14B C27B 1.4071
C15B C26B 1.4112
C16B C17B 1.4004
C16B C25B 1.4061
C17B C24B 1.4072
C18B C19B 1.3990
C18B C23B 1.4068
C19B C22B 1.4073
C20B C21B 1.4072
C21B C22B 1.4317
C21B C32B 1.4275
C22B C33B 1.4250
C23B C24B 1.4346
C23B C34B 1.4275
C24B C35B 1.4253
C25B C26B 1.4300
C25B C36B 1.4290
C26B C37B 1.4266
C27B C28B 1.4321
C27B C38B 1.4277
C28B C39B 1.4258
C29B C30B 1.4326
C29B C40B 1.4274
C30B C31B 1.4265
C31B C32B 1.4629
C31B C42B 1.4263
C32B C43B 1.4300
C33B C34B 1.4667
C33B C44B 1.4262
C34B C45B 1.4278
C35B C36B 1.4639
C35B C46B 1.4265
C36B C47B 1.4308
C37B C38B 1.4616
C37B C48B 1.4248
C38B C49B 1.4296
C39B C40B 1.4667
C39B C50B 1.4251
C40B C41B 1.4274
C41B C42B 1.4338
C41B C52B 1.4083
C42B C53B 1.4064
C43B C44B 1.4328
C43B C54B 1.4126
C44B C55B 1.4071
C45B C46B 1.4360
C45B C56B 1.4098
C46B C57B 1.4074
C47B C48B 1.4313
C47B C58B 1.4134
C48B C59B 1.4068
C49B C50B 1.4328
C49B C60B 1.4112
C50B C51B 1.4073
C51B C52B 1.3964
C51B C61B 1.4062
C52B C62B 1.4069
C53B C54B 1.3963
C53B C62B 1.4068
C54B C63B 1.4083
C55B C56B 1.3965
C55B C63B 1.4017
C56B C64B 1.4085
C57B C58B 1.3978
C57B C64B 1.4043
C58B C65B 1.4091
C59B C60B 1.3976
C59B C65B 1.4029
C60B C61B 1.4048
C61B C67B 1.4126
C62B C68B 1.4081
C63B C69B 1.4118
C64B C70B 1.4134
C65B C66B 1.4073
C66B C67B 1.4134
C66B C70B 1.4089
C67B C68B 1.4094
C68B C69B 1.4069
C69B C70B 1.4090

loop_
_geom_torsion_atom_site_label_1
_geom_torsion_atom_site_label_2
_geom_torsion_atom_site_label_3
_geom_torsion_atom_site_label_4
_geom_torsion
C1 C2 C3 C4 158.2(2)
C1 C2 C21 C22 -160.74(18)
C1 C2 C21 C27 -3.1(3)
C1 C20 C28 C16 155.45(19)
C1 C20 C28 C27 -2.6(3)
C2 C1 C20 C19 164.5(2)
C2 C1 C20 C28 -2.7(3)
C2 C3 C4 C5 1.2(3)
C2 C21 C22 C5 1.6(3)
C2 C21 C22 C23 153.31(18)
C2 C21 C27 C26 -151.73(19)
C2 C21 C27 C28 -2.1(3)
C3 C2 C21 C22 8.6(3)
C3 C2 C21 C27 166.21(18)
C3 C4 C5 C6 -149.7(2)
C3 C4 C5 C22 9.0(3)
C4 C5 C6 C7 -6.7(4)
C4 C5 C6 C24 157.7(2)
C4 C5 C22 C21 -10.5(3)
C4 C5 C22 C23 -164.36(17)
C5 C6 C7 C8 161.9(2)
C5 C6 C24 C10 -157.59(19)
C5 C6 C24 C23 3.3(2)
C5 C22 C23 C24 1.5(2)
C5 C22 C23 C25 153.42(18)
C6 C5 C22 C21 154.40(18)
C6 C5 C22 C23 0.5(2)
C6 C7 C8 C9 -4.9(3)
C7 C6 C24 C10 10.6(3)
C7 C6 C24 C23 171.48(18)
C7 C8 C9 C10 2.9(3)
C8 C9 C10 C11 -163.4(2)
C8 C9 C10 C24 5.1(3)
C9 C10 C11 C12 162.57(19)
C9 C10 C11 C37 -9.5(3)
C9 C10 C24 C6 -12.3(3)
C9 C10 C24 C23 -171.15(17)
C10 C11 C12 C13 -159.34(18)
C10 C11 C12 C25 8.2(3)
C11 C10 C24 C6 157.28(19)
C11 C10 C24 C23 -1.5(3)
C11 C12 C13 C14 158.58(19)
C11 C12 C25 C23 -3.8(3)
C11 C12 C25 C26 -161.74(17)
C12 C13 C14 C15 1.8(3)
C12 C25 C26 C15 2.4(3)
C12 C25 C26 C27 153.16(18)
C13 C12 C25 C23 165.15(17)
C13 C12 C25 C26 7.2(2)
C13 C14 C15 C16 -151.1(2)
C13 C14 C15 C26 7.7(3)
C14 C15 C16 C17 -7.5(4)
C14 C15 C16 C28 157.0(2)
C14 C15 C26 C25 -9.9(3)
C14 C15 C26 C27 -162.93(17)
C15 C16 C17 C18 162.3(2)
C15 C16 C28 C20 -156.75(19)
C15 C16 C28 C27 3.3(2)
C15 C26 C27 C21 153.12(18)
C15 C26 C27 C28 0.1(2)
C16 C15 C26 C25 155.03(17)
C16 C15 C26 C27 2.0(2)
C16 C17 C18 C19 -6.2(4)
C17 C16 C28 C20 11.4(3)
C17 C16 C28 C27 171.50(18)
C17 C18 C19 C20 3.9(4)
C18 C19 C20 C1 -162.4(2)
C18 C19 C20 C28 5.4(3)
C19 C20 C28 C16 -13.4(3)
C19 C20 C28 C27 -171.42(18)
C20 C1 C2 C3 -162.5(2)
C20 C1 C2 C21 5.5(3)
C21 C2 C3 C4 -10.0(3)
C21 C22 C23 C24 -153.63(18)
C21 C22 C23 C25 -1.7(3)
C21 C27 C28 C16 -156.25(18)
C21 C27 C28 C20 5.0(3)
C22 C5 C6 C7 -166.7(2)
C22 C5 C6 C24 -2.3(2)
C22 C21 C27 C26 6.9(3)
C22 C21 C27 C28 156.57(18)
C22 C23 C24 C6 -3.0(2)
C22 C23 C24 C10 159.04(18)
C22 C23 C25 C12 -151.63(18)
C22 C23 C25 C26 7.4(3)
C23 C25 C26 C15 -156.70(18)
C23 C25 C26 C27 -5.9(3)
C24 C6 C7 C8 -1.5(3)
C24 C10 C11 C12 -5.6(3)
C24 C10 C11 C37 -177.68(18)
C24 C23 C25 C12 -3.3(3)
C24 C23 C25 C26 155.76(18)
C25 C12 C13 C14 -9.2(3)
C25 C23 C24 C6 -155.97(17)
C25 C23 C24 C10 6.1(3)
C25 C26 C27 C21 -1.2(3)
C25 C26 C27 C28 -154.25(17)
C26 C15 C16 C17 -167.7(2)
C26 C15 C16 C28 -3.2(2)
C26 C27 C28 C16 -2.2(2)
C26 C27 C28 C20 159.09(18)
C27 C21 C22 C5 -157.11(19)
C27 C21 C22 C23 -5.4(3)
C28 C16 C17 C18 -1.1(3)
C29 C1 C2 C3 7.2(3)
C29 C1 C2 C21 175.20(18)
C29 C1 C20 C19 -5.2(3)
C29 C1 C20 C28 -172.46(18)
C30 Si1 C31 C32 -57.6(7)
C30 Si1 C33 C34 -56.2(9)
C30 Si1 C35 C36 177.1(7)
C30 Si1' C31' C32' 57.8(9)
C30 Si1' C33' C34' 46.6(9)
C30 Si1' C35' C36' 164.9(7)
C31 Si1 C33 C34 60.2(9)
C31 Si1 C35 C36 59.9(9)
C33 Si1 C31 C32 -174.4(7)
C33 Si1 C35 C36 -66.0(9)
C35 Si1 C31 C32 61.2(8)
C35 Si1 C33 C34 -174.3(8)
C31' Si1' C33' C34' 166.1(7)
C31' Si1' C35' C36' 49.3(10)
C33' Si1' C31' C32' -61.8(9)
C33' Si1' C35' C36' -77.1(9)
C35' Si1' C31' C32' 172.8(8)
C35' Si1' C33' C34' -70.7(9)
C37 C11 C12 C13 12.6(3)
C37 C11 C12 C25 -179.87(17)
C38 Si2 C39 C40 59.3(2)
C38 Si2 C41 C42 -172.2(2)
C38 Si2 C43 C44 72.6(2)
C39 Si2 C41 C42 70.2(2)
C39 Si2 C43 C44 -170.5(2)
C41 Si2 C39 C40 178.3(2)
C41 Si2 C43 C44 -47.1(2)
C43 Si2 C39 C40 -57.6(2)
C43 Si2 C41 C42 -53.9(2)
C1A C2A C3A C4A -0.2
C1A C2A C3A C9A 139.9
C1A C2A C10A C11A -136.0
C1A C2A C10A C12A 0.8
C1A C5A C6A C15A -0.8
C1A C5A C6A C16A 136.2
C1A C8A C13A C12A 1.1
C1A C8A C13A C28A 145.9
C1A C8A C14A C15A -0.9
C1A C8A C14A C27A -145.5
C2A C1A C5A C4A -0.7
C2A C1A C5A C6A -140.8
C2A C1A C8A C13A -0.8
C2A C1A C8A C14A 137.8
C2A C3A C4A C5A -0.2
C2A C3A C4A C7A 140.7
C2A C3A C9A C19A -137.0
C2A C3A C9A C20A 1.2
C2A C10A C11A C20A 0.9
C2A C10A C11A C30A 144.7
C2A C10A C12A C13A -0.5
C2A C10A C12A C29A -145.0
C3A C2A C10A C11A -0.3
C3A C2A C10A C12A 136.5
C3A C4A C5A C1A 0.6
C3A C4A C5A C6A 140.6
C3A C4A C7A C17A -137.1
C3A C4A C7A C18A 1.4
C3A C9A C19A C18A 1.2
C3A C9A C19A C22A 145.2
C3A C9A C20A C11A -0.7
C3A C9A C20A C21A -145.6
C4A C3A C9A C19A -0.9
C4A C3A C9A C20A 137.4
C4A C5A C6A C15A -136.0
C4A C5A C6A C16A 1.0
C4A C7A C17A C16A 0.9
C4A C7A C17A C24A 145.2
C4A C7A C18A C19A -1.1
C4A C7A C18A C23A -145.8
C5A C1A C2A C3A 0.5
C5A C1A C2A C10A 140.5
C5A C1A C8A C13A -137.4
C5A C1A C8A C14A 1.2
C5A C4A C7A C17A 0.1
C5A C4A C7A C18A 138.5
C5A C6A C15A C14A 1.2
C5A C6A C15A C26A 145.0
C5A C6A C16A C17A -0.1
C5A C6A C16A C25A -144.7
C6A C15A C26A C25A -1.7
C6A C15A C26A C37A -149.1
C6A C16A C17A C7A -0.9
C6A C16A C17A C24A -141.8
C6A C16A C25A C26A 1.1
C6A C16A C25A C36A 149.8
C7A C4A C5A C1A -141.1
C7A C4A C5A C6A -1.0
C7A C17A C24A C23A -1.0
C7A C17A C24A C35A -148.7
C7A C18A C19A C9A -0.2
C7A C18A C19A C22A -141.0
C7A C18A C23A C24A 1.1
C7A C18A C23A C34A 148.8
C8A C1A C2A C3A -140.1
C8A C1A C2A C10A -0.1
C8A C1A C5A C4A 139.8
C8A C1A C5A C6A -0.4
C8A C13A C28A C27A -1.4
C8A C13A C28A C39A -148.9
C8A C14A C15A C6A -0.3
C8A C14A C15A C26A -140.9
C8A C14A C27A C28A 0.7
C8A C14A C27A C38A 149.3
C9A C3A C4A C5A -141.3
C9A C3A C4A C7A -0.4
C9A C19A C22A C21A -1.5
C9A C19A C22A C33A -148.6
C9A C20A C21A C22A 0.7
C9A C20A C21A C32A 149.5
C10A C2A C3A C4A -140.8
C10A C2A C3A C9A -0.7
C10A C11A C20A C9A -0.4
C10A C11A C20A C21A 140.8
C10A C11A C30A C29A -1.4
C10A C11A C30A C31A -149.2
C10A C12A C13A C8A -0.5
C10A C12A C13A C28A -141.9
C10A C12A C29A C30A 1.6
C10A C12A C29A C40A 149.2
C11A C10A C12A C13A 142.1
C11A C10A C12A C29A -2.4
C11A C20A C21A C22A -144.0
C11A C20A C21A C32A 4.8
C11A C30A C31A C32A 4.7
C11A C30A C31A C42A 151.4
C12A C10A C11A C20A -141.5
C12A C10A C11A C30A 2.3
C12A C13A C28A C27A 143.4
C12A C13A C28A C39A -4.1
C12A C29A C30A C11A -0.1
C12A C29A C30A C31A 148.2
C12A C29A C40A C39A -4.3
C12A C29A C40A C41A -151.1
C13A C8A C14A C15A 143.0
C13A C8A C14A C27A -1.6
C13A C12A C29A C30A -142.9
C13A C12A C29A C40A 4.6
C13A C28A C39A C40A 4.2
C13A C28A C39A C50A 150.9
C14A C8A C13A C12A -142.9
C14A C8A C13A C28A 1.9
C14A C15A C26A C25A 142.3
C14A C15A C26A C37A -5.0
C14A C27A C28A C13A 0.4
C14A C27A C28A C39A 148.3
C14A C27A C38A C37A -5.0
C14A C27A C38A C49A -151.7
C15A C6A C16A C17A 142.5
C15A C6A C16A C25A -2.1
C15A C14A C27A C28A -143.5
C15A C14A C27A C38A 5.1
C15A C26A C37A C38A 4.9
C15A C26A C37A C48A 151.1
C16A C6A C15A C14A -141.4
C16A C6A C15A C26A 2.4
C16A C17A C24A C23A 143.1
C16A C17A C24A C35A -4.5
C16A C25A C26A C15A 0.4
C16A C25A C26A C37A 148.3
C16A C25A C36A C35A -4.9
C16A C25A C36A C47A -152.0
C17A C7A C18A C19A 143.0
C17A C7A C18A C23A -1.7
C17A C16A C25A C26A -143.6
C17A C16A C25A C36A 5.1
C17A C24A C35A C36A 4.6
C17A C24A C35A C46A 151.0
C18A C7A C17A C16A -142.7
C18A C7A C17A C24A 1.7
C18A C19A C22A C21A 142.5
C18A C19A C22A C33A -4.7
C18A C23A C24A C17A 0.0
C18A C23A C24A C35A 148.0
C18A C23A C34A C33A -4.1
C18A C23A C34A C45A -150.9
C19A C9A C20A C11A 143.3
C19A C9A C20A C21A -1.6
C19A C18A C23A C24A -143.6
C19A C18A C23A C34A 4.1
C19A C22A C33A C34A 4.4
C19A C22A C33A C44A 151.0
C20A C9A C19A C18A -142.1
C20A C9A C19A C22A 1.9
C20A C11A C30A C29A 142.8
C20A C11A C30A C31A -5.0
C20A C21A C22A C19A 0.5
C20A C21A C22A C33A 148.1
C20A C21A C32A C31A -4.9
C20A C21A C32A C43A -151.9
C21A C22A C33A C34A -137.9
C21A C22A C33A C44A 8.7
C21A C32A C43A C44A 8.0
C21A C32A C43A C54A 152.4
C22A C21A C32A C31A 139.2
C22A C21A C32A C43A -7.8
C22A C33A C34A C23A -0.1
C22A C33A C34A C45A 146.3
C22A C33A C44A C43A -8.6
C22A C33A C44A C55A -152.0
C23A C18A C19A C9A 141.2
C23A C18A C19A C22A 0.4
C23A C24A C35A C36A -138.4
C23A C24A C35A C46A 8.0
C23A C34A C45A C46A 8.0
C23A C34A C45A C56A 151.9
C24A C23A C34A C33A 138.9
C24A C23A C34A C45A -7.9
C24A C35A C36A C25A 0.1
C24A C35A C36A C47A 146.2
C24A C35A C46A C45A -8.0
C24A C35A C46A C57A -151.8
C25A C16A C17A C7A 140.5
C25A C16A C17A C24A -0.4
C25A C26A C37A C38A -137.8
C25A C26A C37A C48A 8.4
C25A C36A C47A C48A 8.2
C25A C36A C47A C58A 152.5
C26A C25A C36A C35A 139.1
C26A C25A C36A C47A -8.0
C26A C37A C38A C27A 0.1
C26A C37A C38A C49A 145.9
C26A C37A C48A C47A -8.2
C26A C37A C48A C59A -151.5
C27A C14A C15A C6A 140.6
C27A C14A C15A C26A 0.0
C27A C28A C39A C40A -138.5
C27A C28A C39A C50A 8.2
C27A C38A C49A C50A 8.0
C27A C38A C49A C60A 152.2
C28A C27A C38A C37A 138.9
C28A C27A C38A C49A -7.8
C28A C39A C40A C29A -0.1
C28A C39A C40A C41A 146.3
C28A C39A C50A C49A -8.1
C28A C39A C50A C51A -151.8
C29A C12A C13A C8A 141.0
C29A C12A C13A C28A -0.4
C29A C30A C31A C32A -138.6
C29A C30A C31A C42A 8.1
C29A C40A C41A C42A 8.2
C29A C40A C41A C52A 151.9
C30A C11A C20A C9A -141.0
C30A C11A C20A C21A 0.2
C30A C29A C40A C39A 138.5
C30A C29A C40A C41A -8.3
C30A C31A C32A C21A 0.2
C30A C31A C32A C43A 146.2
C30A C31A C42A C41A -8.1
C30A C31A C42A C53A -151.9
C31A C32A C43A C44A -139.1
C31A C32A C43A C54A 5.3
C31A C42A C53A C54A 5.4
C31A C42A C53A C62A 149.2
C32A C21A C22A C19A -148.1
C32A C21A C22A C33A -0.5
C32A C31A C42A C41A 138.5
C32A C31A C42A C53A -5.3
C32A C43A C44A C33A 0.2
C32A C43A C44A C55A 148.6
C32A C43A C54A C53A -5.3
C32A C43A C54A C63A -149.6
C33A C34A C45A C46A -138.8
C33A C34A C45A C56A 5.2
C33A C44A C55A C56A 5.6
C33A C44A C55A C63A 148.6
C34A C23A C24A C17A -148.2
C34A C23A C24A C35A -0.1
C34A C33A C44A C43A 138.1
C34A C33A C44A C55A -5.4
C34A C45A C46A C35A -0.1
C34A C45A C46A C57A 148.6
C34A C45A C56A C55A -5.2
C34A C45A C56A C64A -148.8
C35A C36A C47A C48A -139.0
C35A C36A C47A C58A 5.3
C35A C46A C57A C58A 5.4
C35A C46A C57A C64A 149.0
C36A C25A C26A C15A -148.2
C36A C25A C26A C37A -0.3
C36A C35A C46A C45A 138.4
C36A C35A C46A C57A -5.5
C36A C47A C48A C37A -0.1
C36A C47A C48A C59A 148.4
C36A C47A C58A C57A -5.5
C36A C47A C58A C65A -149.7
C37A C38A C49A C50A -138.9
C37A C38A C49A C60A 5.3
C37A C48A C59A C60A 5.1
C37A C48A C59A C65A 149.2
C38A C27A C28A C13A -148.1
C38A C27A C28A C39A -0.2
C38A C37A C48A C47A 138.0
C38A C37A C48A C59A -5.3
C38A C49A C50A C39A -0.1
C38A C49A C50A C51A 148.5
C38A C49A C60A C59A -5.6
C38A C49A C60A C61A -149.4
C39A C40A C41A C42A -138.6
C39A C40A C41A C52A 5.1
C39A C50A C51A C52A 4.9
C39A C50A C51A C61A 148.8
C40A C29A C30A C11A -148.2
C40A C29A C30A C31A 0.1
C40A C39A C50A C49A 138.7
C40A C39A C50A C51A -5.1
C40A C41A C42A C31A 0.0
C40A C41A C42A C53A 148.6
C40A C41A C52A C51A -5.5
C40A C41A C52A C62A -149.0
C41A C42A C53A C54A -142.8
C41A C42A C53A C62A 1.0
C41A C52A C62A C53A 1.5
C41A C52A C62A C68A 143.8
C42A C31A C32A C21A -146.1
C42A C31A C32A C43A -0.1
C42A C41A C52A C51A 142.6
C42A C41A C52A C62A -0.9
C42A C53A C54A C43A -0.1
C42A C53A C54A C63A 140.1
C42A C53A C62A C52A -1.5
C42A C53A C62A C68A -144.1
C43A C44A C55A C56A -142.2
C43A C44A C55A C63A 0.8
C43A C54A C63A C55A 1.0
C43A C54A C63A C69A 144.5
C44A C33A C34A C23A -146.2
C44A C33A C34A C45A 0.1
C44A C43A C54A C53A 143.8
C44A C43A C54A C63A -0.5
C44A C55A C56A C45A -0.2
C44A C55A C56A C64A 139.3
C44A C55A C63A C54A -1.1
C44A C55A C63A C69A -144.4
C45A C46A C57A C58A -142.9
C45A C46A C57A C64A 0.7
C45A C56A C64A C57A 0.9
C45A C56A C64A C70A 144.5
C46A C35A C36A C25A -145.9
C46A C35A C36A C47A 0.2
C46A C45A C56A C55A 143.1
C46A C45A C56A C64A -0.4
C46A C57A C58A C47A 0.2
C46A C57A C58A C65A 140.5
C46A C57A C64A C56A -1.0
C46A C57A C64A C70A -144.6
C47A C48A C59A C60A -142.6
C47A C48A C59A C65A 1.4
C47A C58A C65A C59A 1.6
C47A C58A C65A C66A 143.8
C48A C37A C38A C27A -145.7
C48A C37A C38A C49A 0.0
C48A C47A C58A C57A 143.4
C48A C47A C58A C65A -0.7
C48A C59A C60A C49A 0.4
C48A C59A C60A C61A 140.3
C48A C59A C65A C58A -1.9
C48A C59A C65A C66A -144.0
C49A C50A C51A C52A -143.1
C49A C50A C51A C61A 0.7
C49A C60A C61A C51A 0.8
C49A C60A C61A C67A 144.5
C50A C39A C40A C29A -146.3
C50A C39A C40A C41A 0.1
C50A C49A C60A C59A 143.3
C50A C49A C60A C61A -0.4
C50A C51A C52A C41A 0.4
C50A C51A C52A C62A 140.2
C50A C51A C61A C60A -1.0
C50A C51A C61A C67A -145.1
C51A C52A C62A C53A -141.7
C51A C52A C62A C68A 0.6
C51A C61A C67A C66A 139.3
C51A C61A C67A C68A 1.5
C52A C41A C42A C31A -148.7
C52A C41A C42A C53A 0.0
C52A C51A C61A C60A 142.8
C52A C51A C61A C67A -1.3
C52A C62A C68A C67A -0.3
C52A C62A C68A C69A -136.9
C53A C54A C63A C55A -143.1
C53A C54A C63A C69A 0.4
C53A C62A C68A C67A 137.1
C53A C62A C68A C69A 0.5
C54A C43A C44A C33A -148.7
C54A C43A C44A C55A -0.2
C54A C53A C62A C52A 142.1
C54A C53A C62A C68A -0.5
C54A C63A C69A C68A -0.4
C54A C63A C69A C70A -137.1
C55A C56A C64A C57A -142.4
C55A C56A C64A C70A 1.2
C55A C63A C69A C68A 138.3
C55A C63A C69A C70A 1.5
C56A C45A C46A C35A -148.8
C56A C45A C46A C57A -0.2
C56A C55A C63A C54A 141.9
C56A C55A C63A C69A -1.4
C56A C64A C70A C66A -138.3
C56A C64A C70A C69A -1.1
C57A C58A C65A C59A -142.4
C57A C58A C65A C66A -0.1
C57A C64A C70A C66A 0.6
C57A C64A C70A C69A 137.8
C58A C47A C48A C37A -149.0
C58A C47A C48A C59A -0.4
C58A C57A C64A C56A 142.6
C58A C57A C64A C70A -1.0
C58A C65A C66A C67A -135.9
C58A C65A C66A C70A -0.3
C59A C60A C61A C51A -143.1
C59A C60A C61A C67A 0.5
C59A C65A C66A C67A 1.0
C59A C65A C66A C70A 136.6
C60A C49A C50A C39A -148.8
C60A C49A C50A C51A -0.2
C60A C59A C65A C58A 141.7
C60A C59A C65A C66A -0.4
C60A C61A C67A C66A 0.1
C60A C61A C67A C68A -137.6
C61A C51A C52A C41A -139.5
C61A C51A C52A C62A 0.3
C61A C67A C68A C62A -0.7
C61A C67A C68A C69A 140.7
C62A C53A C54A C43A -140.1
C62A C53A C54A C63A 0.1
C62A C68A C69A C63A -0.1
C62A C68A C69A C70A 141.3
C63A C55A C56A C45A -139.5
C63A C55A C56A C64A 0.0
C63A C69A C70A C64A -0.3
C63A C69A C70A C66A 141.1
C64A C57A C58A C47A -139.6
C64A C57A C58A C65A 0.8
C65A C59A C60A C49A -140.2
C65A C59A C60A C61A -0.3
C65A C66A C67A C61A -0.8
C65A C66A C67A C68A 141.3
C65A C66A C70A C64A 0.1
C65A C66A C70A C69A -141.1
C66A C67A C68A C62A -142.2
C66A C67A C68A C69A -0.8
C67A C66A C70A C64A 140.7
C67A C66A C70A C69A -0.5
C67A C68A C69A C63A -140.9
C67A C68A C69A C70A 0.4
C68A C69A C70A C64A -141.3
C68A C69A C70A C66A 0.1
C70A C66A C67A C61A -141.3
C70A C66A C67A C68A 0.8
C1B C2B C3B C4B 0.2
C1B C2B C3B C9B -140.0
C1B C2B C10B C11B 136.1
C1B C2B C10B C12B -0.8
C1B C5B C6B C15B 0.7
C1B C5B C6B C16B -136.2
C1B C8B C13B C12B -1.1
C1B C8B C13B C28B -145.9
C1B C8B C14B C15B 0.8
C1B C8B C14B C27B 145.5
C2B C1B C5B C4B 0.6
C2B C1B C5B C6B 140.9
C2B C1B C8B C13B 0.8
C2B C1B C8B C14B -137.8
C2B C3B C4B C5B 0.2
C2B C3B C4B C7B -140.7
C2B C3B C9B C19B 137.0
C2B C3B C9B C20B -1.2
C2B C10B C11B C20B -1.0
C2B C10B C11B C30B -144.8
C2B C10B C12B C13B 0.5
C2B C10B C12B C29B 145.0
C3B C2B C10B C11B 0.4
C3B C2B C10B C12B -136.5
C3B C4B C5B C1B -0.5
C3B C4B C5B C6B -140.7
C3B C4B C7B C17B 137.0
C3B C4B C7B C18B -1.4
C3B C9B C19B C18B -1.2
C3B C9B C19B C22B -145.2
C3B C9B C20B C11B 0.6
C3B C9B C20B C21B 145.6
C4B C3B C9B C19B 0.9
C4B C3B C9B C20B -137.4
C4B C5B C6B C15B 136.0
C4B C5B C6B C16B -1.0
C4B C7B C17B C16B -0.8
C4B C7B C17B C24B -145.2
C4B C7B C18B C19B 1.1
C4B C7B C18B C23B 145.7
C5B C1B C2B C3B -0.5
C5B C1B C2B C10B -140.4
C5B C1B C8B C13B 137.4
C5B C1B C8B C14B -1.2
C5B C4B C7B C17B -0.1
C5B C4B C7B C18B -138.5
C5B C6B C15B C14B -1.2
C5B C6B C15B C26B -144.9
C5B C6B C16B C17B 0.0
C5B C6B C16B C25B 144.6
C6B C15B C26B C25B 1.7
C6B C15B C26B C37B 149.1
C6B C16B C17B C7B 0.9
C6B C16B C17B C24B 141.8
C6B C16B C25B C26B -1.1
C6B C16B C25B C36B -149.9
C7B C4B C5B C1B 141.1
C7B C4B C5B C6B 1.0
C7B C17B C24B C23B 1.1
C7B C17B C24B C35B 148.7
C7B C18B C19B C9B 0.2
C7B C18B C19B C22B 141.0
C7B C18B C23B C24B -1.1
C7B C18B C23B C34B -148.8
C8B C1B C2B C3B 140.1
C8B C1B C2B C10B 0.1
C8B C1B C5B C4B -139.8
C8B C1B C5B C6B 0.5
C8B C13B C28B C27B 1.4
C8B C13B C28B C39B 148.9
C8B C14B C15B C6B 0.4
C8B C14B C15B C26B 141.0
C8B C14B C27B C28B -0.8
C8B C14B C27B C38B -149.3
C9B C3B C4B C5B 141.3
C9B C3B C4B C7B 0.4
C9B C19B C22B C21B 1.5
C9B C19B C22B C33B 148.6
C9B C20B C21B C22B -0.8
C9B C20B C21B C32B -149.4
C10B C2B C3B C4B 140.8
C10B C2B C3B C9B 0.7
C10B C11B C20B C9B 0.4
C10B C11B C20B C21B -140.9
C10B C11B C30B C29B 1.4
C10B C11B C30B C31B 149.2
C10B C12B C13B C8B 0.4
C10B C12B C13B C28B 141.9
C10B C12B C29B C30B -1.6
C10B C12B C29B C40B -149.2
C11B C10B C12B C13B -142.1
C11B C10B C12B C29B 2.4
C11B C20B C21B C22B 144.0
C11B C20B C21B C32B -4.7
C11B C30B C31B C32B -4.8
C11B C30B C31B C42B -151.4
C12B C10B C11B C20B 141.5
C12B C10B C11B C30B -2.3
C12B C13B C28B C27B -143.4
C12B C13B C28B C39B 4.1
C12B C29B C30B C11B 0.1
C12B C29B C30B C31B -148.2
C12B C29B C40B C39B 4.3
C12B C29B C40B C41B 151.1
C13B C8B C14B C15B -143.0
C13B C8B C14B C27B 1.6
C13B C12B C29B C30B 142.9
C13B C12B C29B C40B -4.7
C13B C28B C39B C40B -4.2
C13B C28B C39B C50B -150.9
C14B C8B C13B C12B 142.9
C14B C8B C13B C28B -1.9
C14B C15B C26B C25B -142.3
C14B C15B C26B C37B 5.1
C14B C27B C28B C13B -0.4
C14B C27B C28B C39B -148.3
C14B C27B C38B C37B 5.0
C14B C27B C38B C49B 151.7
C15B C6B C16B C17B -142.5
C15B C6B C16B C25B 2.2
C15B C14B C27B C28B 143.5
C15B C14B C27B C38B -5.0
C15B C26B C37B C38B -4.9
C15B C26B C37B C48B -151.2
C16B C6B C15B C14B 141.3
C16B C6B C15B C26B -2.4
C16B C17B C24B C23B -143.1
C16B C17B C24B C35B 4.5
C16B C25B C26B C15B -0.4
C16B C25B C26B C37B -148.3
C16B C25B C36B C35B 5.0
C16B C25B C36B C47B 152.0
C17B C7B C18B C19B -142.9
C17B C7B C18B C23B 1.7
C17B C16B C25B C26B 143.6
C17B C16B C25B C36B -5.2
C17B C24B C35B C36B -4.6
C17B C24B C35B C46B -151.0
C18B C7B C17B C16B 142.7
C18B C7B C17B C24B -1.7
C18B C19B C22B C21B -142.5
C18B C19B C22B C33B 4.6
C18B C23B C24B C17B 0.0
C18B C23B C24B C35B -148.0
C18B C23B C34B C33B 4.2
C18B C23B C34B C45B 151.0
C19B C9B C20B C11B -143.3
C19B C9B C20B C21B 1.7
C19B C18B C23B C24B 143.6
C19B C18B C23B C34B -4.1
C19B C22B C33B C34B -4.4
C19B C22B C33B C44B -151.0
C20B C9B C19B C18B 142.1
C20B C9B C19B C22B -2.0
C20B C11B C30B C29B -142.7
C20B C11B C30B C31B 5.1
C20B C21B C22B C19B -0.4
C20B C21B C22B C33B -148.1
C20B C21B C32B C31B 4.8
C20B C21B C32B C43B 151.9
C21B C22B C33B C34B 137.9
C21B C22B C33B C44B -8.7
C21B C32B C43B C44B -8.0
C21B C32B C43B C54B -152.4
C22B C21B C32B C31B -139.2
C22B C21B C32B C43B 7.9
C22B C33B C34B C23B 0.0
C22B C33B C34B C45B -146.3
C22B C33B C44B C43B 8.5
C22B C33B C44B C55B 152.0
C23B C18B C19B C9B -141.2
C23B C18B C19B C22B -0.3
C23B C24B C35B C36B 138.4
C23B C24B C35B C46B -8.1
C23B C34B C45B C46B -8.0
C23B C34B C45B C56B -151.9
C24B C23B C34B C33B -138.9
C24B C23B C34B C45B 7.9
C24B C35B C36B C25B -0.2
C24B C35B C36B C47B -146.1
C24B C35B C46B C45B 8.0
C24B C35B C46B C57B 151.8
C25B C16B C17B C7B -140.5
C25B C16B C17B C24B 0.4
C25B C26B C37B C38B 137.8
C25B C26B C37B C48B -8.4
C25B C36B C47B C48B -8.1
C25B C36B C47B C58B -152.5
C26B C25B C36B C35B -139.1
C26B C25B C36B C47B 7.9
C26B C37B C38B C27B -0.1
C26B C37B C38B C49B -145.9
C26B C37B C48B C47B 8.2
C26B C37B C48B C59B 151.5
C27B C14B C15B C6B -140.6
C27B C14B C15B C26B 0.0
C27B C28B C39B C40B 138.5
C27B C28B C39B C50B -8.2
C27B C38B C49B C50B -7.9
C27B C38B C49B C60B -152.2
C28B C27B C38B C37B -138.9
C28B C27B C38B C49B 7.8
C28B C39B C40B C29B 0.1
C28B C39B C40B C41B -146.3
C28B C39B C50B C49B 8.1
C28B C39B C50B C51B 151.8
C29B C12B C13B C8B -141.0
C29B C12B C13B C28B 0.4
C29B C30B C31B C32B 138.6
C29B C30B C31B C42B -8.1
C29B C40B C41B C42B -8.2
C29B C40B C41B C52B -151.9
C30B C11B C20B C9B 141.0
C30B C11B C20B C21B -0.3
C30B C29B C40B C39B -138.5
C30B C29B C40B C41B 8.3
C30B C31B C32B C21B -0.2
C30B C31B C32B C43B -146.2
C30B C31B C42B C41B 8.1
C30B C31B C42B C53B 151.9
C31B C32B C43B C44B 139.1
C31B C32B C43B C54B -5.3
C31B C42B C53B C54B -5.4
C31B C42B C53B C62B -149.1
C32B C21B C22B C19B 148.1
C32B C21B C22B C33B 0.4
C32B C31B C42B C41B -138.4
C32B C31B C42B C53B 5.3
C32B C43B C44B C33B -0.2
C32B C43B C44B C55B -148.7
C32B C43B C54B C53B 5.3
C32B C43B C54B C63B 149.6
C33B C34B C45B C46B 138.8
C33B C34B C45B C56B -5.1
C33B C44B C55B C56B -5.6
C33B C44B C55B C63B -148.6
C34B C23B C24B C17B 148.1
C34B C23B C24B C35B 0.2
C34B C33B C44B C43B -138.1
C34B C33B C44B C55B 5.4
C34B C45B C46B C35B 0.1
C34B C45B C46B C57B -148.6
C34B C45B C56B C55B 5.1
C34B C45B C56B C64B 148.7
C35B C36B C47B C48B 139.0
C35B C36B C47B C58B -5.4
C35B C46B C57B C58B -5.4
C35B C46B C57B C64B -149.0
C36B C25B C26B C15B 148.3
C36B C25B C26B C37B 0.3
C36B C35B C46B C45B -138.4
C36B C35B C46B C57B 5.4
C36B C47B C48B C37B 0.1
C36B C47B C48B C59B -148.4
C36B C47B C58B C57B 5.6
C36B C47B C58B C65B 149.7
C37B C38B C49B C50B 138.9
C37B C38B C49B C60B -5.3
C37B C48B C59B C60B -5.2
C37B C48B C59B C65B -149.2
C38B C27B C28B C13B 148.1
C38B C27B C28B C39B 0.2
C38B C37B C48B C47B -137.9
C38B C37B C48B C59B 5.3
C38B C49B C50B C39B 0.0
C38B C49B C50B C51B -148.5
C38B C49B C60B C59B 5.6
C38B C49B C60B C61B 149.4
C39B C40B C41B C42B 138.6
C39B C40B C41B C52B -5.1
C39B C50B C51B C52B -4.9
C39B C50B C51B C61B -148.8
C40B C29B C30B C11B 148.2
C40B C29B C30B C31B -0.1
C40B C39B C50B C49B -138.6
C40B C39B C50B C51B 5.1
C40B C41B C42B C31B 0.0
C40B C41B C42B C53B -148.6
C40B C41B C52B C51B 5.5
C40B C41B C52B C62B 149.0
C41B C42B C53B C54B 142.8
C41B C42B C53B C62B -0.9
C41B C52B C62B C53B -1.5
C41B C52B C62B C68B -143.8
C42B C31B C32B C21B 146.1
C42B C31B C32B C43B 0.1
C42B C41B C52B C51B -142.6
C42B C41B C52B C62B 0.9
C42B C53B C54B C43B 0.1
C42B C53B C54B C63B -140.1
C42B C53B C62B C52B 1.5
C42B C53B C62B C68B 144.1
C43B C44B C55B C56B 142.2
C43B C44B C55B C63B -0.8
C43B C54B C63B C55B -1.0
C43B C54B C63B C69B -144.5
C44B C33B C34B C23B 146.2
C44B C33B C34B C45B -0.1
C44B C43B C54B C53B -143.8
C44B C43B C54B C63B 0.5
C44B C55B C56B C45B 0.2
C44B C55B C56B C64B -139.2
C44B C55B C63B C54B 1.1
C44B C55B C63B C69B 144.4
C45B C46B C57B C58B 142.9
C45B C46B C57B C64B -0.7
C45B C56B C64B C57B -0.9
C45B C56B C64B C70B -144.5
C46B C35B C36B C25B 145.9
C46B C35B C36B C47B -0.1
C46B C45B C56B C55B -143.1
C46B C45B C56B C64B 0.4
C46B C57B C58B C47B -0.2
C46B C57B C58B C65B -140.5
C46B C57B C64B C56B 1.0
C46B C57B C64B C70B 144.6
C47B C48B C59B C60B 142.6
C47B C48B C59B C65B -1.5
C47B C58B C65B C59B -1.5
C47B C58B C65B C66B -143.8
C48B C37B C38B C27B 145.7
C48B C37B C38B C49B 0.0
C48B C47B C58B C57B -143.4
C48B C47B C58B C65B 0.7
C48B C59B C60B C49B -0.4
C48B C59B C60B C61B -140.3
C48B C59B C65B C58B 1.9
C48B C59B C65B C66B 144.1
C49B C50B C51B C52B 143.1
C49B C50B C51B C61B -0.7
C49B C60B C61B C51B -0.9
C49B C60B C61B C67B -144.4
C50B C39B C40B C29B 146.2
C50B C39B C40B C41B -0.2
C50B C49B C60B C59B -143.3
C50B C49B C60B C61B 0.4
C50B C51B C52B C41B -0.4
C50B C51B C52B C62B -140.1
C50B C51B C61B C60B 1.0
C50B C51B C61B C67B 145.1
C51B C52B C62B C53B 141.8
C51B C52B C62B C68B -0.6
C51B C61B C67B C66B -139.3
C51B C61B C67B C68B -1.6
C52B C41B C42B C31B 148.7
C52B C41B C42B C53B 0.0
C52B C51B C61B C60B -142.7
C52B C51B C61B C67B 1.3
C52B C62B C68B C67B 0.3
C52B C62B C68B C69B 136.9
C53B C54B C63B C55B 143.1
C53B C54B C63B C69B -0.4
C53B C62B C68B C67B -137.1
C53B C62B C68B C69B -0.5
C54B C43B C44B C33B 148.7
C54B C43B C44B C55B 0.2
C54B C53B C62B C52B -142.1
C54B C53B C62B C68B 0.5
C54B C63B C69B C68B 0.4
C54B C63B C69B C70B 137.1
C55B C56B C64B C57B 142.4
C55B C56B C64B C70B -1.3
C55B C63B C69B C68B -138.3
C55B C63B C69B C70B -1.6
C56B C45B C46B C35B 148.8
C56B C45B C46B C57B 0.2
C56B C55B C63B C54B -141.9
C56B C55B C63B C69B 1.4
C56B C64B C70B C66B 138.3
C56B C64B C70B C69B 1.1
C57B C58B C65B C59B 142.4
C57B C58B C65B C66B 0.1
C57B C64B C70B C66B -0.6
C57B C64B C70B C69B -137.9
C58B C47B C48B C37B 149.0
C58B C47B C48B C59B 0.5
C58B C57B C64B C56B -142.6
C58B C57B C64B C70B 1.0
C58B C65B C66B C67B 135.9
C58B C65B C66B C70B 0.3
C59B C60B C61B C51B 143.1
C59B C60B C61B C67B -0.4
C59B C65B C66B C67B -1.0
C59B C65B C66B C70B -136.6
C60B C49B C50B C39B 148.8
C60B C49B C50B C51B 0.2
C60B C59B C65B C58B -141.7
C60B C59B C65B C66B 0.5
C60B C61B C67B C66B -0.1
C60B C61B C67B C68B 137.6
C61B C51B C52B C41B 139.4
C61B C51B C52B C62B -0.3
C61B C67B C68B C62B 0.7
C61B C67B C68B C69B -140.7
C62B C53B C54B C43B 140.1
C62B C53B C54B C63B -0.1
C62B C68B C69B C63B 0.1
C62B C68B C69B C70B -141.3
C63B C55B C56B C45B 139.5
C63B C55B C56B C64B 0.0
C63B C69B C70B C64B 0.3
C63B C69B C70B C66B -141.1
C64B C57B C58B C47B 139.6
C64B C57B C58B C65B -0.8
C65B C59B C60B C49B 140.2
C65B C59B C60B C61B 0.3
C65B C66B C67B C61B 0.8
C65B C66B C67B C68B -141.3
C65B C66B C70B C64B 0.0
C65B C66B C70B C69B 141.2
C66B C67B C68B C62B 142.2
C66B C67B C68B C69B 0.8
C67B C66B C70B C64B -140.7
C67B C66B C70B C69B 0.6
C67B C68B C69B C63B 140.9
C67B C68B C69B C70B -0.4
C68B C69B C70B C64B 141.3
C68B C69B C70B C66B -0.1
C70B C66B C67B C61B 141.3
C70B C66B C67B C68B -0.8
